data_7713417
loop_
_publ_author_name
'Wang, Meng'
'Li, Simin'
'Chen, Hui Jun'
'Sun, Xueli'
'Sun, Jing'
'jia, yanyuan'
'Guo, Shuo'
'SUN, Cunfa'
'Shen, Hui'

_publ_section_title
;
 DppfCuBH4: new reducing agents for the synthesis of
 ferrocene-functionalized metal nanoclusters
;
_journal_name_full 'Dalton Transactions'
_journal_paper_doi 10.1039/D3DT01461D
_journal_year 2023
_chemical_formula_moiety '2(F6 Sb), C170 H140 Ag4 Cl2 Fe5 P10, 4.5[CH3CH2OCH2CH3]'
_chemical_formula_sum 'C188 H185 Ag4 Cl2 F12 Fe5 O4.5 P10 Sb2'
_chemical_formula_weight 4079.18
_space_group_crystal_system triclinic
_space_group_IT_number 2
_space_group_name_Hall '-P 1'
_space_group_name_H-M_alt 'P -1'
_atom_sites_solution_hydrogens geom
_atom_sites_solution_primary dual
_audit_creation_date 2023-03-11
_audit_creation_method
;
Olex2 1.3
(compiled 2020.06.28 svn.raecde09e for OlexSys, GUI svn.r6132)
;
_audit_update_record
;
2023-05-15 deposited with the CCDC.	2023-07-06 downloaded from the CCDC.
;
_cell_angle_alpha 68.798(11)
_cell_angle_beta 81.147(9)
_cell_angle_gamma 89.787(11)
_cell_formula_units_Z 1
_cell_length_a 15.428(2)
_cell_length_b 15.617(2)
_cell_length_c 20.1332(17)
_cell_measurement_reflns_used 2481
_cell_measurement_temperature 100.00(10)
_cell_measurement_theta_max 61.1250
_cell_measurement_theta_min 4.0280
_cell_volume 4461.5(10)
_computing_cell_refinement 'CrysAlisPro 1.171.41.104a (Rigaku OD, 2021)'
_computing_data_collection 'CrysAlisPro 1.171.41.104a (Rigaku OD, 2021)'
_computing_data_reduction 'CrysAlisPro 1.171.41.104a (Rigaku OD, 2021)'
_computing_molecular_graphics 'Olex2 1.3 (Dolomanov et al., 2009)'
_computing_publication_material 'Olex2 1.3 (Dolomanov et al., 2009)'
_computing_structure_refinement 'SHELXL 2018/3 (Sheldrick, 2015)'
_computing_structure_solution 'SHELXT 2018/2 (Sheldrick, 2018)'
_diffrn_ambient_environment N~2~
_diffrn_ambient_temperature 100.00(10)
_diffrn_detector 'CCD plate'
_diffrn_detector_area_resol_mean 10.4741
_diffrn_detector_type Atlas
_diffrn_measured_fraction_theta_full 0.993
_diffrn_measured_fraction_theta_max 0.993
_diffrn_measurement_details
;
List of Runs (angles in degrees, time in seconds):

  # Type    Start    End  Width  t~exp~   \w     \q     \k     \f   Frames
#--------------------------------------------------------------------------
  1  \w    -15.00  19.00   1.00    1.00    --    0.00 -77.00  30.00   34
  2  \w    -83.00 -39.00   1.00    1.00    --    0.00-178.00   0.00   44
  3  \w    -12.00  21.00   1.00    1.00    --    0.00 -77.00 -60.00   33
  4  \w    -17.00  27.00   1.00    1.00    --    0.00 -77.00 -90.00   44
  5  \w    -30.00  42.00   1.00    1.00    --    0.00  77.00-120.00   72
  6  \w    -17.00  23.00   1.00    1.00    --    0.00 -77.00  60.00   40
  7  \w     22.00 109.00   1.00    2.50    --   87.81 -61.00   0.00   87
  8  \w    117.00 158.00   1.00    2.50    --   87.81  77.00-120.00   41
  9  \w    103.00 159.00   1.00    2.50    --   87.81  77.00  90.00   56
 10  \w    127.00 159.00   1.00    2.50    --   87.81  77.00 -60.00   32
 11  \w     67.00 111.00   1.00    2.50    --   87.81-125.00 -60.00   44
 12  \w     27.00  99.00   1.00    2.50    --   87.81 -45.00 150.00   72
 13  \w     82.00 111.00   1.00    2.50    --   87.81-122.00 111.00   29
 14  \w     26.00  51.00   1.00    2.50    --   87.81-122.00 111.00   25
 15  \w     32.00 100.00   1.00    2.50    --   87.81 -77.00 -60.00   68
 16  \w     13.00  98.00   1.00    2.50    --   87.81 -94.00 150.00   85
 17  \w     67.00 100.00   1.00    2.50    --   87.81  45.00 -60.00   33
 18  \w    124.00 150.00   1.00    2.50    --   87.81  45.00 -60.00   26
 19  \w     48.00 164.00   1.00    2.50    --   87.81  15.00  60.00  116
;
_diffrn_measurement_device 'four-circle diffractometer'
_diffrn_measurement_device_type 'SuperNova, Dual, Cu at home/near, Atlas'
_diffrn_measurement_method '\w scans'
_diffrn_orient_matrix_type 'CrysAlisPro convention (1999,Acta A55,543-557)'
_diffrn_orient_matrix_UB_11 0.0089801000
_diffrn_orient_matrix_UB_12 0.0804898000
_diffrn_orient_matrix_UB_13 -0.0732903000
_diffrn_orient_matrix_UB_21 0.0000847000
_diffrn_orient_matrix_UB_22 0.0689292000
_diffrn_orient_matrix_UB_23 0.0387107000
_diffrn_orient_matrix_UB_31 0.1008216000
_diffrn_orient_matrix_UB_32 -0.0012275000
_diffrn_orient_matrix_UB_33 -0.0071716000
_diffrn_radiation_monochromator mirror
_diffrn_radiation_probe x-ray
_diffrn_radiation_type 'Cu K\a'
_diffrn_radiation_wavelength 1.54184
_diffrn_reflns_av_R_equivalents 0.1580
_diffrn_reflns_av_unetI/netI 0.2762
_diffrn_reflns_Laue_measured_fraction_full 0.993
_diffrn_reflns_Laue_measured_fraction_max 0.993
_diffrn_reflns_limit_h_max 17
_diffrn_reflns_limit_h_min -12
_diffrn_reflns_limit_k_max 17
_diffrn_reflns_limit_k_min -17
_diffrn_reflns_limit_l_max 23
_diffrn_reflns_limit_l_min -23
_diffrn_reflns_number 25864
_diffrn_reflns_point_group_measured_fraction_full 0.993
_diffrn_reflns_point_group_measured_fraction_max 0.993
_diffrn_reflns_theta_full 62.500
_diffrn_reflns_theta_max 62.500
_diffrn_reflns_theta_min 3.444
_diffrn_source 'micro-focus sealed X-ray tube'
_diffrn_source_type 'SuperNova (Cu) X-ray Source'
_exptl_absorpt_coefficient_mu 10.612
_exptl_absorpt_correction_T_max 1.00000
_exptl_absorpt_correction_T_min 0.63534
_exptl_absorpt_correction_type multi-scan
_exptl_absorpt_process_details
;
CrysAlisPro 1.171.41.104a (Rigaku Oxford Diffraction, 2021)
Empirical absorption correction using spherical harmonics,
implemented in SCALE3 ABSPACK scaling algorithm.
;
_exptl_crystal_colour 'light yellow'
_exptl_crystal_colour_modifier light
_exptl_crystal_colour_primary yellow
_exptl_crystal_density_diffrn 1.518
_exptl_crystal_description block
_exptl_crystal_F_000 2061
_exptl_crystal_size_max 0.03
_exptl_crystal_size_mid 0.02
_exptl_crystal_size_min 0.01
_refine_diff_density_max 0.853
_refine_diff_density_min -1.307
_refine_diff_density_rms 0.125
_refine_ls_extinction_method none
_refine_ls_goodness_of_fit_ref 0.836
_refine_ls_hydrogen_treatment constr
_refine_ls_matrix_type full
_refine_ls_number_parameters 1041
_refine_ls_number_reflns 14131
_refine_ls_number_restraints 935
_refine_ls_restrained_S_all 0.826
_refine_ls_R_factor_all 0.2354
_refine_ls_R_factor_gt 0.0984
_refine_ls_shift/su_max 0.000
_refine_ls_shift/su_mean 0.000
_refine_ls_structure_factor_coef Fsqd
_refine_ls_weighting_details 'w=1/[\s^2^(Fo^2^)+(0.0674P)^2^] where P=(Fo^2^+2Fc^2^)/3'
_refine_ls_weighting_scheme calc
_refine_ls_wR_factor_gt 0.2123
_refine_ls_wR_factor_ref 0.2849
_reflns_Friedel_coverage 0.000
_reflns_number_gt 3878
_reflns_number_total 14131
_reflns_threshold_expression 'I > 2\s(I)'
_cod_data_source_file d3dt01461d2.cif
_cod_data_source_block 20211210-c6-yellow_auto
_cod_original_formula_sum 'C188 H185 Ag4 Cl2 F12 Fe5 O4.50 P10 Sb2'
_cod_database_code 7713417
_shelx_shelxl_version_number 2018/3
_shelx_space_group_comment
;
The symmetry employed for this shelxl refinement is uniquely defined
by the following loop, which should always be used as a source of
symmetry information in preference to the above space-group names.
They are only intended as comments.
;
_reflns_odcompleteness_completeness 99.57
_reflns_odcompleteness_iscentric 1
_reflns_odcompleteness_theta 61.08
_olex2_refinement_description
;
1. Fixed Uiso
 At 1.2 times of:
  All C(H) groups
2. Restrained distances
 P5-C92
 1.8 with sigma of 0.01
 Sb1B-F10
 1.8 with sigma of 0.02
 C86-P6
 1.8 with sigma of 0.01
 Sb1B-F9
 1.8 with sigma of 0.02
 Sb1B-F12
 1.8 with sigma of 0.02
 Sb1B-F7
 1.8 with sigma of 0.02
 F11-Sb1B
 1.9 with sigma of 0.02
 Sb1B-F8
 1.9 with sigma of 0.02
 Sb1-F1
 1.8 with sigma of 0.02
 P6-C71
 1.8 with sigma of 0.02
 P5-C71
 1.8 with sigma of 0.02
3. Uiso/Uaniso restraints and constraints
Sb1B \\sim F7 \\sim F8 \\sim F9 \\sim F10 \\sim F11 \\sim F12: within 2A with
sigma of 0.01 and sigma for terminal atoms of 0.02 within 2A
Sb1 \\sim F1 \\sim F2 \\sim F3 \\sim F4 \\sim F5 \\sim F6: within 2A with sigma
of 0.01 and sigma for terminal atoms of 0.02 within 2A
P5 \\sim P6: within 2A with sigma of 0.01 and sigma for terminal atoms of 0.02
within 2A
C7 \\sim C11 \\sim C20 \\sim C28 \\sim C56 \\sim C63: within 2A with sigma of
0.01 and sigma for terminal atoms of 0.02 within 2A
Uanis(C83) \\sim Ueq, Uanis(C84) \\sim Ueq, Uanis(C85) \\sim Ueq, Uanis(C80)
\\sim Ueq, Uanis(C81) \\sim Ueq, Uanis(C82) \\sim Ueq: with sigma of 0.01 and
sigma for terminal atoms of 0.02
Uanis(C75) \\sim Ueq, Uanis(C76) \\sim Ueq, Uanis(C77) \\sim Ueq, Uanis(C78)
\\sim Ueq, Uanis(C79) \\sim Ueq, Uanis(C74) \\sim Ueq: with sigma of 0.01 and
sigma for terminal atoms of 0.01
Uanis(F11) \\sim Ueq, Uanis(F7) \\sim Ueq, Uanis(Sb1B) \\sim Ueq, Uanis(F8)
\\sim Ueq, Uanis(F9) \\sim Ueq, Uanis(F10) \\sim Ueq, Uanis(F12) \\sim Ueq,
Uanis(F6) \\sim Ueq, Uanis(Sb1) \\sim Ueq, Uanis(F1) \\sim Ueq, Uanis(F2) \\sim
Ueq, Uanis(F3) \\sim Ueq, Uanis(F4) \\sim Ueq, Uanis(F5) \\sim Ueq: with sigma
of 0.01 and sigma for terminal atoms of 0.01
Uanis(C88) \\sim Ueq, Uanis(C87) \\sim Ueq, Uanis(C86) \\sim Ueq, Uanis(C91)
\\sim Ueq, Uanis(C90) \\sim Ueq, Uanis(C89) \\sim Ueq, Uanis(C95) \\sim Ueq,
Uanis(C94) \\sim Ueq, Uanis(C93) \\sim Ueq, Uanis(C92) \\sim Ueq, Uanis(C97)
\\sim Ueq, Uanis(C96) \\sim Ueq, Uanis(P6) \\sim Ueq, Uanis(P5) \\sim Ueq: with
sigma of 0.01 and sigma for terminal atoms of 0.01
Uanis(C12) \\sim Ueq: with sigma of 0.01 and sigma for terminal atoms of 0.02
4. Rigid body (RIGU) restrains
 C80, C81, C82, C83, C84, C85
 with sigma for 1-2 distances of 0.001 and sigma for 1-3 distances of 0.001
 C74, C75, C76, C77, C78, C79
 with sigma for 1-2 distances of 0.001 and sigma for 1-3 distances of 0.001
 C4, C5, C14, C29, C34, C35
 with sigma for 1-2 distances of 0.001 and sigma for 1-3 distances of 0.001
 C9, C16, C19, C30, C40, C55
 with sigma for 1-2 distances of 0.001 and sigma for 1-3 distances of 0.001
 C86, C87, C88, C89, C90, C91, C92, C93, C94, C95, C96, C97
 with sigma for 1-2 distances of 0.001 and sigma for 1-3 distances of 0.001
 C68, C69, C70, C71, C72
 with sigma for 1-2 distances of 0.001 and sigma for 1-3 distances of 0.001
 C2, C24, C33, C37, C38
 with sigma for 1-2 distances of 0.001 and sigma for 1-3 distances of 0.001
 C6, C15, C17, C18, C25, C39
 with sigma for 1-2 distances of 0.001 and sigma for 1-3 distances of 0.001
 C1, C22, C23, C46, C50, C59
 with sigma for 1-2 distances of 0.001 and sigma for 1-3 distances of 0.001
 C10, C26, C36, C64, C66
 with sigma for 1-2 distances of 0.001 and sigma for 1-3 distances of 0.001
 C8, C12, C31, C48, C60, C65
 with sigma for 1-2 distances of 0.001 and sigma for 1-3 distances of 0.001
 C27, C52, C57, C62, C67, C73
 with sigma for 1-2 distances of 0.001 and sigma for 1-3 distances of 0.001
 Sb1, F1, F2, F3, F4, F5, F6
 with sigma for 1-2 distances of 0.01 and sigma for 1-3 distances of 0.02
 Sb1B, F7, F8, F9, F10, F11, F12
 with sigma for 1-2 distances of 0.01 and sigma for 1-3 distances of 0.02
5. Others
 Sof(P5)=Sof(C74)=Sof(H74)=Sof(C75)=Sof(C76)=Sof(H76)=Sof(C77)=Sof(H77)=
 Sof(C78)=Sof(H78)=Sof(C79)=Sof(H79)=Sof(C92)=Sof(C93)=Sof(H93)=Sof(C94)=
 Sof(H94)=Sof(C95)=Sof(H95)=Sof(C96)=Sof(H96)=Sof(C97)=Sof(H97)=1-FVAR(1)
 Sof(P6)=Sof(C80)=Sof(H80)=Sof(C81)=Sof(H81)=Sof(C82)=Sof(H82)=Sof(C83)=
 Sof(C84)=Sof(H84)=Sof(C85)=Sof(H85)=Sof(C86)=Sof(C87)=Sof(H87)=Sof(C88)=
 Sof(H88)=Sof(C89)=Sof(H89)=Sof(C90)=Sof(H90)=Sof(C91)=Sof(H91)=FVAR(1)
 Sof(Sb1B)=Sof(F7)=Sof(F8)=Sof(F9)=Sof(F10)=Sof(F11)=Sof(F12)=1-FVAR(2)
 Sof(Sb1)=Sof(F1)=Sof(F2)=Sof(F3)=Sof(F4)=Sof(F5)=Sof(F6)=FVAR(2)
6.a Ternary CH refined with riding coordinates:
 C2(H2), C10(H10), C66(H66)
6.b Aromatic/amide H refined with riding coordinates:
 C1(H1), C4(H4), C5(H5), C6(H6), C7(H7), C8(H8), C9(H9), C11(H11), C13(H13),
 C14(H14), C15(H15), C16(H16), C17(H17), C20(H20), C22(H22), C23(H23), C24(H24),
  C25(H25), C30(H30), C31(H31), C32(H32), C33(H33), C34(H34), C35(H35),
 C36(H36), C38(H38), C39(H39), C40(H40), C41(H41), C43(H43), C44(H44), C45(H45),
  C47(H47), C48(H48), C49(H49), C50(H50), C51(H51), C52(H52), C53(H53),
 C54(H54), C55(H55), C56(H56), C57(H57), C58(H58), C59(H59), C60(H60), C61(H61),
  C62(H62), C63(H63), C64(H64), C65(H65), C67(H67), C68(H68), C69(H69),
 C70(H70), C72(H72), C73(H73), C74(H74), C76(H76), C77(H77), C78(H78), C79(H79),
  C80(H80), C81(H81), C82(H82), C84(H84), C85(H85), C87(H87), C88(H88),
 C89(H89), C90(H90), C91(H91), C93(H93), C94(H94), C95(H95), C96(H96), C97(H97)
6.c Fitted pentagon refined as free rotating group:
 C41(C42,C43,C44,C45), C68(C69,C70,C71,C72)
6.d Fitted hexagon refined as free rotating group:
 C74(C75,C76,C77,C78,C79), C80(C81,C82,C83,C84,C85), C86(C87,C88,C89,C90,C91),
 C92(C93,C94,C95,C96,C97)
;
_smtbx_masks_void_probe_radius 1.2
_smtbx_masks_void_truncation_radius 1.2
_olex2_submission_special_instructions 'No special instructions were received'
_oxdiff_exptl_absorpt_empirical_details
;
Empirical correction (ABSPACK) includes:
- Absorption correction using spherical harmonics
- Frame scaling
;
_oxdiff_exptl_absorpt_empirical_full_max 1.520
_oxdiff_exptl_absorpt_empirical_full_min 0.616

loop_
_space_group_symop_operation_xyz
'x, y, z'
'-x, -y, -z'

loop_
_atom_site_label
_atom_site_type_symbol
_atom_site_fract_x
_atom_site_fract_y
_atom_site_fract_z
_atom_site_U_iso_or_equiv
_atom_site_adp_type
_atom_site_occupancy
_atom_site_site_symmetry_order
_atom_site_calc_flag
_atom_site_refinement_flags_posn
_atom_site_refinement_flags_adp
_atom_site_refinement_flags_occupancy
_atom_site_disorder_assembly
_atom_site_disorder_group
Sb1 Sb -0.2009(5) 0.6885(5) 0.8135(3) 0.0811(16) Uani 0.519(12) 1 d D U P A 1
F1 F -0.2515(14) 0.6223(15) 0.7688(10) 0.081(6) Uani 0.519(12) 1 d D U P A 1
F2 F -0.0846(13) 0.6839(15) 0.7600(12) 0.083(6) Uani 0.519(12) 1 d . U P A 1
F3 F -0.1609(12) 0.7697(15) 0.8525(10) 0.077(5) Uani 0.519(12) 1 d . U P A 1
F4 F -0.2180(17) 0.7993(19) 0.7342(14) 0.137(7) Uani 0.519(12) 1 d . U P A 1
F5 F -0.3098(13) 0.6918(16) 0.8604(12) 0.107(6) Uani 0.519(12) 1 d . U P A 1
F6 F -0.1878(15) 0.5799(16) 0.8875(13) 0.104(6) Uani 0.519(12) 1 d . U P A 1
Sb1B Sb -0.1923(5) 0.6467(7) 0.8249(4) 0.096(2) Uani 0.481(12) 1 d D U P A 2
F7 F -0.2790(14) 0.5960(16) 0.9028(10) 0.108(7) Uani 0.481(12) 1 d D U P A 2
F8 F -0.2660(18) 0.7461(17) 0.7862(17) 0.140(8) Uani 0.481(12) 1 d D U P A 2
F9 F -0.1216(16) 0.7108(18) 0.7419(10) 0.102(7) Uani 0.481(12) 1 d D U P A 2
F10 F -0.1432(13) 0.7126(16) 0.8675(11) 0.078(6) Uani 0.481(12) 1 d D U P A 2
F11 F -0.1271(17) 0.5422(15) 0.8651(13) 0.135(8) Uani 0.481(12) 1 d D U P A 2
F12 F -0.2290(15) 0.5761(17) 0.7784(13) 0.093(6) Uani 0.481(12) 1 d D U P A 2
Ag1 Ag 0.14812(10) 0.20913(10) 0.70776(7) 0.0933(5) Uani 1 1 d . . . . .
Ag2 Ag 0.31744(10) 0.46782(11) 0.71147(7) 0.1006(6) Uani 1 1 d . . . . .
Fe1 Fe 0.14922(17) 0.26521(17) 0.49062(12) 0.0664(8) Uani 1 1 d . . . . .
Fe2 Fe 0.500000 0.500000 0.500000 0.0726(12) Uani 1 2 d S . P . .
Fe3 Fe 0.18392(18) 0.2454(2) 0.93808(13) 0.0753(8) Uani 1 1 d . . . . .
Cl1 Cl 0.2838(3) 0.3216(3) 0.6933(2) 0.0858(14) Uani 1 1 d . . . . .
P1 P 0.0700(3) 0.3271(3) 0.63030(19) 0.0595(11) Uani 1 1 d . . . . .
P2 P 0.3816(3) 0.6019(3) 0.6099(2) 0.0769(15) Uani 1 1 d . . . . .
P3 P 0.1041(3) 0.1338(3) 0.8342(2) 0.0707(13) Uani 1 1 d . . . . .
P4 P 0.1918(3) 0.1003(3) 0.6458(2) 0.0656(12) Uani 1 1 d . . . . .
P5 P 0.2871(7) 0.4597(8) 0.8377(7) 0.068(3) Uani 0.506(12) 1 d D U P B 2
P6 P 0.3224(9) 0.4374(9) 0.8388(7) 0.074(3) Uani 0.494(12) 1 d D U P B 1
C1 C -0.0224(11) 0.0080(11) 0.8338(7) 0.073(4) Uani 1 1 d . . . . .
H1 H 0.025746 -0.023927 0.820702 0.088 Uiso 1 1 calc R U . . .
C2 C 0.0684(12) 0.1562(9) 0.5461(8) 0.068(3) Uani 1 1 d . . . . .
H2 H 0.018256 0.151994 0.585234 0.082 Uiso 1 1 calc R U . . .
C3 C 0.3123(10) 0.6993(11) 0.5846(8) 0.067(5) Uani 1 1 d . . . . .
C4 C 0.0555(11) -0.1891(11) 0.7798(8) 0.075(4) Uani 1 1 d . . . . .
H4 H 0.025086 -0.246148 0.809469 0.090 Uiso 1 1 calc R U . . .
C5 C 0.0256(12) -0.1294(11) 0.7230(8) 0.079(4) Uani 1 1 d . . . . .
H5 H -0.027867 -0.146408 0.711795 0.094 Uiso 1 1 calc R U . . .
C6 C -0.0004(10) 0.4437(10) 0.6997(7) 0.063(4) Uani 1 1 d . . . . .
H6 H -0.036262 0.390485 0.730122 0.076 Uiso 1 1 calc R U . . .
C7 C 0.3733(10) 0.1340(11) 0.6358(7) 0.067(3) Uani 1 1 d . U . . .
H7 H 0.357075 0.179884 0.655277 0.080 Uiso 1 1 calc R U . . .
C8 C -0.0939(10) 0.3661(11) 0.5916(8) 0.068(3) Uani 1 1 d . . . . .
H8 H -0.066524 0.424261 0.560687 0.082 Uiso 1 1 calc R U . . .
C9 C 0.5018(10) 0.7464(11) 0.5937(8) 0.072(4) Uani 1 1 d . . . . .
H9 H 0.471845 0.784610 0.556905 0.086 Uiso 1 1 calc R U . . .
C10 C 0.2130(10) 0.3488(10) 0.5224(7) 0.061(3) Uani 1 1 d . . . . .
H10 H 0.254241 0.329186 0.558294 0.073 Uiso 1 1 calc R U . . .
C11 C 0.4565(11) 0.1222(11) 0.6203(8) 0.074(4) Uani 1 1 d . U . . .
H11 H 0.498608 0.159748 0.628640 0.088 Uiso 1 1 calc R U . . .
C12 C -0.0449(10) 0.2978(11) 0.6314(8) 0.063(3) Uani 1 1 d . U . . .
C13 C 0.2626(10) 0.7198(13) 0.6423(9) 0.070(5) Uani 1 1 d . . . . .
H13 H 0.265344 0.684030 0.691337 0.083 Uiso 1 1 calc R U . . .
C14 C 0.0649(10) -0.0473(11) 0.6803(9) 0.072(4) Uani 1 1 d . . . . .
H14 H 0.040654 -0.010400 0.639332 0.087 Uiso 1 1 calc R U . . .
C15 C 0.1153(10) 0.5137(11) 0.6021(8) 0.069(4) Uani 1 1 d . . . . .
H15 H 0.161335 0.510049 0.566122 0.083 Uiso 1 1 calc R U . . .
C16 C 0.6119(11) 0.7280(13) 0.6635(9) 0.077(4) Uani 1 1 d . . . . .
H16 H 0.657990 0.755653 0.676428 0.093 Uiso 1 1 calc R U . . .
C17 C 0.1040(11) 0.5947(12) 0.6137(9) 0.080(5) Uani 1 1 d . . . . .
H17 H 0.139776 0.648071 0.583565 0.096 Uiso 1 1 calc R U . . .
C18 C 0.0602(10) 0.4378(11) 0.6426(8) 0.068(4) Uani 1 1 d . . . . .
C19 C 0.4752(10) 0.6534(11) 0.6293(7) 0.063(3) Uani 1 1 d . . . . .
C20 C 0.3350(11) 0.0156(11) 0.5984(8) 0.074(4) Uani 1 1 d . U . . .
H20 H 0.292411 -0.021267 0.589762 0.089 Uiso 1 1 calc R U . . .
C21 C 0.4181(9) 0.5914(9) 0.5247(7) 0.054(4) Uani 1 1 d . . . . .
C22 C -0.1752(11) 0.0169(12) 0.8598(7) 0.075(4) Uani 1 1 d . . . . .
H22 H -0.233085 -0.007121 0.863860 0.090 Uiso 1 1 calc R U . . .
C23 C -0.1068(12) -0.0224(13) 0.8375(8) 0.084(4) Uani 1 1 d . . . . .
H23 H -0.116360 -0.073200 0.823687 0.100 Uiso 1 1 calc R U . . .
C24 C 0.2033(12) 0.1478(10) 0.4900(8) 0.073(3) Uani 1 1 d . . . . .
H24 H 0.264444 0.139204 0.481695 0.088 Uiso 1 1 calc R U . . .
C25 C -0.0099(11) 0.5204(11) 0.7129(9) 0.080(5) Uani 1 1 d . . . . .
H25 H -0.051312 0.521643 0.752654 0.096 Uiso 1 1 calc R U . . .
C26 C 0.1259(10) 0.3593(11) 0.5386(7) 0.064(4) Uani 1 1 d . . . . .
C27 C 0.1748(12) 0.0416(13) 0.8696(9) 0.083(4) Uani 1 1 d . . . . .
C28 C 0.3066(11) 0.0824(11) 0.6250(8) 0.069(3) Uani 1 1 d . U . . .
C29 C 0.1447(11) -0.0140(11) 0.6962(9) 0.074(4) Uani 1 1 d . . . . .
C30 C 0.5189(10) 0.6002(12) 0.6813(7) 0.071(3) Uani 1 1 d . . . . .
H30 H 0.498831 0.537648 0.706269 0.085 Uiso 1 1 calc R U . . .
C31 C -0.0876(10) 0.2184(11) 0.6754(7) 0.067(3) Uani 1 1 d . . . . .
H31 H -0.053645 0.173233 0.704106 0.080 Uiso 1 1 calc R U . . .
C32 C 0.4893(10) 0.6146(12) 0.4073(7) 0.069(5) Uani 1 1 d . . . . .
H32 H 0.529362 0.636743 0.363134 0.083 Uiso 1 1 calc R U . . .
C33 C 0.0634(12) 0.1755(10) 0.4759(8) 0.075(4) Uani 1 1 d . . . . .
H33 H 0.011199 0.187431 0.455219 0.090 Uiso 1 1 calc R U . . .
C34 C 0.1772(11) -0.0755(10) 0.7500(9) 0.074(4) Uani 1 1 d . . . . .
H34 H 0.232054 -0.060212 0.759984 0.089 Uiso 1 1 calc R U . . .
C35 C 0.1366(11) -0.1601(10) 0.7922(9) 0.077(4) Uani 1 1 d . . . . .
H35 H 0.163364 -0.199994 0.830462 0.092 Uiso 1 1 calc R U . . .
C36 C 0.0971(11) 0.3874(11) 0.4704(8) 0.070(4) Uani 1 1 d . . . . .
H36 H 0.038420 0.399684 0.462615 0.084 Uiso 1 1 calc R U . . .
C37 C 0.1546(12) 0.1354(12) 0.5551(8) 0.078(4) Uani 1 1 d . . . . .
C38 C 0.1502(12) 0.1750(10) 0.4375(9) 0.075(4) Uani 1 1 d . . . . .
H38 H 0.167250 0.190143 0.387051 0.091 Uiso 1 1 calc R U . . .
C39 C 0.0409(10) 0.5991(11) 0.6686(8) 0.072(4) Uani 1 1 d . . . . .
H39 H 0.032410 0.655474 0.676056 0.086 Uiso 1 1 calc R U . . .
C40 C 0.5924(11) 0.6328(13) 0.7002(9) 0.081(4) Uani 1 1 d . . . . .
H40 H 0.625758 0.594541 0.734355 0.097 Uiso 1 1 calc R U . . .
C41 C 0.0801(8) 0.1522(6) 0.9752(5) 0.097(6) Uani 1 1 d G . . . .
H41 H 0.082239 0.088662 1.003094 0.116 Uiso 1 1 calc R U . . .
C42 C 0.0918(7) 0.1921(7) 0.8986(5) 0.062(4) Uani 1 1 d G . . . .
C43 C 0.0836(6) 0.2884(7) 0.8788(4) 0.055(4) Uani 1 1 d G . . . .
H43 H 0.088510 0.332122 0.830918 0.066 Uiso 1 1 calc R U . . .
C44 C 0.0668(7) 0.3079(6) 0.9431(6) 0.080(5) Uani 1 1 d G . . . .
H44 H 0.058464 0.366980 0.945755 0.096 Uiso 1 1 calc R U . . .
C45 C 0.0646(7) 0.2237(8) 1.0026(4) 0.069(5) Uani 1 1 d G . . . .
H45 H 0.054588 0.216513 1.052166 0.082 Uiso 1 1 calc R U . . .
C46 C -0.0081(11) 0.0850(12) 0.8490(9) 0.082(4) Uani 1 1 d . . . . .
C47 C 0.2493(14) 0.8218(16) 0.4998(10) 0.104(7) Uani 1 1 d . . . . .
H47 H 0.242686 0.856646 0.451364 0.125 Uiso 1 1 calc R U . . .
C48 C -0.2228(12) 0.2619(12) 0.6441(8) 0.079(4) Uani 1 1 d . . . . .
H48 H -0.284008 0.248997 0.648456 0.095 Uiso 1 1 calc R U . . .
C49 C 0.4162(12) 0.5504(12) 0.4258(8) 0.084(5) Uani 1 1 d . . . . .
H49 H 0.399647 0.521384 0.395160 0.101 Uiso 1 1 calc R U . . .
C50 C -0.1616(12) 0.0956(12) 0.8777(8) 0.079(4) Uani 1 1 d . . . . .
H50 H -0.210804 0.124493 0.893253 0.095 Uiso 1 1 calc R U . . .
C51 C 0.2045(13) 0.8430(16) 0.5563(13) 0.106(8) Uani 1 1 d . . . . .
H51 H 0.168761 0.894370 0.545976 0.128 Uiso 1 1 calc R U . . .
C52 C 0.2009(13) -0.1162(15) 0.9499(9) 0.097(5) Uani 1 1 d . . . . .
H52 H 0.178304 -0.173493 0.985892 0.116 Uiso 1 1 calc R U . . .
C53 C 0.2099(14) 0.7945(15) 0.6235(13) 0.101(7) Uani 1 1 d . . . . .
H53 H 0.176855 0.810774 0.660633 0.121 Uiso 1 1 calc R U . . .
C54 C 0.4897(11) 0.6385(13) 0.4688(9) 0.090(6) Uani 1 1 d . . . . .
H54 H 0.531830 0.680161 0.472424 0.108 Uiso 1 1 calc R U . . .
C55 C 0.5701(11) 0.7816(13) 0.6119(9) 0.080(4) Uani 1 1 d . . . . .
H55 H 0.588455 0.844830 0.587938 0.096 Uiso 1 1 calc R U . . .
C56 C 0.4269(11) -0.0009(12) 0.5830(9) 0.083(4) Uani 1 1 d . U . . .
H56 H 0.444797 -0.049731 0.567371 0.100 Uiso 1 1 calc R U . . .
C57 C 0.1454(12) -0.0403(13) 0.9220(8) 0.082(4) Uani 1 1 d . . . . .
H57 H 0.084657 -0.048628 0.941728 0.099 Uiso 1 1 calc R U . . .
C58 C 0.3709(11) 0.5357(12) 0.4971(8) 0.081(6) Uani 1 1 d . . . . .
H58 H 0.319689 0.496777 0.521488 0.098 Uiso 1 1 calc R U . . .
C59 C -0.0783(11) 0.1300(13) 0.8728(9) 0.089(5) Uani 1 1 d . . . . .
H59 H -0.068357 0.182169 0.884934 0.107 Uiso 1 1 calc R U . . .
C60 C -0.1894(11) 0.3475(12) 0.5979(8) 0.075(3) Uani 1 1 d . . . . .
H60 H -0.225455 0.392379 0.571364 0.090 Uiso 1 1 calc R U . . .
C61 C 0.3028(13) 0.7504(14) 0.5145(9) 0.091(6) Uani 1 1 d . . . . .
H61 H 0.334173 0.735577 0.476037 0.109 Uiso 1 1 calc R U . . .
C62 C 0.2625(12) 0.0541(15) 0.8401(9) 0.090(4) Uani 1 1 d . . . . .
H62 H 0.285039 0.110074 0.802392 0.108 Uiso 1 1 calc R U . . .
C63 C 0.4857(11) 0.0551(12) 0.5915(9) 0.081(4) Uani 1 1 d . U . . .
H63 H 0.546746 0.049938 0.578316 0.098 Uiso 1 1 calc R U . . .
C64 C 0.2376(12) 0.3718(10) 0.4453(8) 0.069(3) Uani 1 1 d . . . . .
H64 H 0.294740 0.370531 0.420260 0.083 Uiso 1 1 calc R U . . .
C65 C -0.1773(11) 0.1948(13) 0.6837(8) 0.084(4) Uani 1 1 d . . . . .
H65 H -0.203462 0.136224 0.714771 0.101 Uiso 1 1 calc R U . . .
C66 C 0.1679(13) 0.3940(13) 0.4174(9) 0.089(5) Uani 1 1 d . . . . .
H66 H 0.164733 0.411768 0.364901 0.107 Uiso 1 1 calc R U . . .
C67 C 0.2875(14) -0.0992(16) 0.9208(10) 0.106(5) Uani 1 1 d . . . . .
H67 H 0.328767 -0.144144 0.937599 0.127 Uiso 1 1 calc R U . . .
C68 C 0.2751(9) 0.2063(9) 1.0063(5) 0.113(6) Uani 1 1 d G . . . .
H68 H 0.264275 0.167985 1.055997 0.136 Uiso 1 1 calc R U . . .
C69 C 0.2992(10) 0.1766(7) 0.9475(7) 0.119(6) Uani 1 1 d G . . . .
H69 H 0.307420 0.114874 0.950950 0.142 Uiso 1 1 calc R U . . .
C70 C 0.3090(9) 0.2552(10) 0.8827(5) 0.111(6) Uani 1 1 d G . . . .
H70 H 0.324904 0.255416 0.835147 0.133 Uiso 1 1 calc R U . . .
C71 C 0.2909(9) 0.3336(7) 0.9014(6) 0.104(5) Uani 1 1 d DG . . . .
C72 C 0.2700(8) 0.3033(9) 0.9778(6) 0.097(5) Uani 1 1 d G . . . .
H72 H 0.255095 0.341352 1.005116 0.116 Uiso 1 1 calc R U . . .
C73 C 0.3152(14) -0.0136(15) 0.8653(10) 0.103(5) Uani 1 1 d . . . . .
H73 H 0.375640 -0.003761 0.844516 0.123 Uiso 1 1 calc R U . . .
C74 C 0.3857(11) 0.6211(14) 0.8275(10) 0.071(6) Uani 0.506(12) 1 d G U P B 2
H74 H 0.340436 0.652508 0.802890 0.085 Uiso 0.506(12) 1 calc R U P B 2
C75 C 0.3858(11) 0.5257(13) 0.8508(10) 0.054(5) Uani 0.506(12) 1 d G U P B 2
C76 C 0.4520(13) 0.4798(10) 0.8868(11) 0.072(6) Uani 0.506(12) 1 d G U P B 2
H76 H 0.452058 0.414597 0.902742 0.086 Uiso 0.506(12) 1 calc R U P B 2
C77 C 0.5183(12) 0.5291(14) 0.8995(12) 0.062(5) Uani 0.506(12) 1 d G U P B 2
H77 H 0.563572 0.497720 0.924050 0.074 Uiso 0.506(12) 1 calc R U P B 2
C78 C 0.5182(12) 0.6245(14) 0.8761(12) 0.083(6) Uani 0.506(12) 1 d G U P B 2
H78 H 0.563518 0.658237 0.884779 0.100 Uiso 0.506(12) 1 calc R U P B 2
C79 C 0.4520(14) 0.6705(10) 0.8401(11) 0.076(6) Uani 0.506(12) 1 d G U P B 2
H79 H 0.451952 0.735632 0.824198 0.091 Uiso 0.506(12) 1 calc R U P B 2
C80 C 0.5702(15) 0.506(2) 0.9152(16) 0.115(9) Uani 0.494(12) 1 d G U P B 1
H80 H 0.620771 0.524518 0.929284 0.137 Uiso 0.494(12) 1 calc R U P B 1
C81 C 0.515(2) 0.5714(15) 0.8805(17) 0.110(9) Uani 0.494(12) 1 d G U P B 1
H81 H 0.527067 0.634694 0.870841 0.132 Uiso 0.494(12) 1 calc R U P B 1
C82 C 0.4405(18) 0.5443(19) 0.8599(15) 0.109(8) Uani 0.494(12) 1 d G U P B 1
H82 H 0.402443 0.589028 0.836178 0.131 Uiso 0.494(12) 1 calc R U P B 1
C83 C 0.4221(16) 0.452(2) 0.8740(16) 0.113(8) Uani 0.494(12) 1 d G U P B 1
C84 C 0.478(2) 0.3863(15) 0.9087(15) 0.119(9) Uani 0.494(12) 1 d G U P B 1
H84 H 0.465223 0.323007 0.918401 0.142 Uiso 0.494(12) 1 calc R U P B 1
C85 C 0.5518(18) 0.4134(19) 0.9293(14) 0.115(8) Uani 0.494(12) 1 d G U P B 1
H85 H 0.589848 0.368672 0.953064 0.138 Uiso 0.494(12) 1 calc R U P B 1
C86 C 0.2366(12) 0.4961(15) 0.8733(12) 0.062(6) Uani 0.494(12) 1 d DG U P B 1
C87 C 0.1680(15) 0.5205(16) 0.8339(10) 0.068(6) Uani 0.494(12) 1 d G U P B 1
H87 H 0.169007 0.506723 0.791542 0.082 Uiso 0.494(12) 1 calc R U P B 1
C88 C 0.0980(13) 0.5652(15) 0.8564(11) 0.072(6) Uani 0.494(12) 1 d G U P B 1
H88 H 0.051099 0.581877 0.829498 0.086 Uiso 0.494(12) 1 calc R U P B 1
C89 C 0.0966(13) 0.5854(14) 0.9184(12) 0.077(6) Uani 0.494(12) 1 d G U P B 1
H89 H 0.048693 0.615893 0.933795 0.092 Uiso 0.494(12) 1 calc R U P B 1
C90 C 0.1652(15) 0.5609(16) 0.9578(10) 0.075(6) Uani 0.494(12) 1 d G U P B 1
H90 H 0.164196 0.574754 1.000137 0.090 Uiso 0.494(12) 1 calc R U P B 1
C91 C 0.2352(13) 0.5163(15) 0.9352(11) 0.076(6) Uani 0.494(12) 1 d G U P B 1
H91 H 0.282106 0.499599 0.962181 0.091 Uiso 0.494(12) 1 calc R U P B 1
C92 C 0.1920(11) 0.5154(14) 0.8626(10) 0.055(5) Uani 0.506(12) 1 d DG U P B 2
C93 C 0.1209(13) 0.5366(15) 0.8259(8) 0.062(6) Uani 0.506(12) 1 d G U P B 2
H93 H 0.123537 0.529442 0.780757 0.074 Uiso 0.506(12) 1 calc R U P B 2
C94 C 0.0458(11) 0.5681(14) 0.8553(9) 0.061(5) Uani 0.506(12) 1 d G U P B 2
H94 H -0.002901 0.582634 0.830228 0.073 Uiso 0.506(12) 1 calc R U P B 2
C95 C 0.0418(10) 0.5785(13) 0.9214(9) 0.054(5) Uani 0.506(12) 1 d G U P B 2
H95 H -0.009498 0.600142 0.941489 0.064 Uiso 0.506(12) 1 calc R U P B 2
C96 C 0.1130(11) 0.5574(12) 0.9581(7) 0.042(5) Uani 0.506(12) 1 d G U P B 2
H96 H 0.110344 0.564459 1.003281 0.050 Uiso 0.506(12) 1 calc R U P B 2
C97 C 0.1881(10) 0.5258(13) 0.9287(9) 0.054(5) Uani 0.506(12) 1 d G U P B 2
H97 H 0.236783 0.511268 0.953811 0.064 Uiso 0.506(12) 1 calc R U P B 2

loop_
_atom_site_aniso_label
_atom_site_aniso_U_11
_atom_site_aniso_U_22
_atom_site_aniso_U_33
_atom_site_aniso_U_23
_atom_site_aniso_U_13
_atom_site_aniso_U_12
Sb1 0.100(3) 0.097(3) 0.061(2) -0.053(3) 0.0032(17) -0.008(3)
F1 0.092(9) 0.093(9) 0.073(8) -0.041(7) -0.031(7) -0.013(7)
F2 0.078(9) 0.091(9) 0.091(9) -0.051(7) 0.000(7) 0.009(7)
F3 0.082(9) 0.095(9) 0.070(8) -0.052(7) -0.005(6) -0.005(7)
F4 0.152(10) 0.138(10) 0.127(10) -0.060(8) -0.008(8) -0.004(8)
F5 0.108(9) 0.113(10) 0.105(9) -0.047(7) -0.011(7) -0.006(7)
F6 0.104(10) 0.102(9) 0.101(9) -0.029(7) -0.024(7) 0.006(8)
Sb1B 0.113(3) 0.124(5) 0.069(3) -0.065(3) 0.001(2) -0.006(3)
F7 0.125(10) 0.118(10) 0.094(9) -0.056(7) -0.007(7) -0.003(8)
F8 0.160(11) 0.125(11) 0.145(11) -0.066(8) -0.011(8) 0.012(8)
F9 0.117(10) 0.119(10) 0.076(9) -0.043(7) -0.014(8) 0.013(8)
F10 0.085(9) 0.099(9) 0.067(8) -0.040(7) -0.039(7) 0.004(7)
F11 0.142(11) 0.142(11) 0.117(10) -0.049(8) -0.005(8) 0.009(8)
F12 0.108(10) 0.102(10) 0.083(9) -0.056(8) -0.004(7) 0.008(8)
Ag1 0.1216(13) 0.1000(12) 0.0632(8) -0.0442(8) 0.0065(8) -0.0057(9)
Ag2 0.1363(13) 0.1148(12) 0.0590(8) -0.0589(9) 0.0291(8) -0.0509(10)
Fe1 0.099(2) 0.0609(17) 0.0436(13) -0.0324(13) 0.0098(12) -0.0087(14)
Fe2 0.092(3) 0.086(3) 0.052(2) -0.049(2) 0.0143(18) -0.020(2)
Fe3 0.088(2) 0.094(2) 0.0467(14) -0.0370(15) 0.0087(13) 0.0016(16)
Cl1 0.110(4) 0.100(3) 0.059(2) -0.052(3) 0.011(2) -0.017(3)
P1 0.088(3) 0.058(3) 0.038(2) -0.0297(19) 0.0027(19) -0.002(2)
P2 0.103(4) 0.084(3) 0.057(3) -0.055(3) 0.019(2) -0.028(3)
P3 0.081(3) 0.079(3) 0.057(3) -0.038(2) 0.007(2) 0.004(2)
P4 0.082(3) 0.058(3) 0.054(2) -0.026(2) 0.013(2) -0.006(2)
P5 0.045(6) 0.108(6) 0.064(4) -0.058(5) 0.015(5) -0.015(5)
P6 0.069(7) 0.113(6) 0.059(4) -0.065(4) 0.015(5) -0.009(5)
C1 0.098(7) 0.079(9) 0.046(8) -0.034(7) 0.010(7) 0.008(6)
C2 0.111(8) 0.045(8) 0.059(5) -0.036(6) -0.004(5) -0.013(7)
C3 0.071(11) 0.066(11) 0.060(10) -0.035(9) 0.029(8) -0.051(9)
C4 0.112(9) 0.052(7) 0.053(7) -0.022(5) 0.012(6) -0.008(5)
C5 0.104(9) 0.061(7) 0.055(7) -0.015(5) 0.020(6) -0.005(6)
C6 0.091(9) 0.068(6) 0.046(7) -0.042(6) -0.002(5) 0.003(6)
C7 0.081(8) 0.079(8) 0.038(6) -0.025(5) 0.006(6) -0.007(7)
C8 0.087(6) 0.059(6) 0.063(7) -0.040(5) 0.020(6) -0.007(5)
C9 0.077(9) 0.070(7) 0.057(8) -0.019(5) 0.013(6) -0.021(5)
C10 0.076(6) 0.069(9) 0.048(5) -0.042(6) 0.008(4) -0.021(6)
C11 0.075(8) 0.085(8) 0.055(6) -0.032(6) 0.021(6) -0.011(7)
C12 0.083(6) 0.059(5) 0.052(6) -0.041(4) 0.026(5) -0.007(4)
C13 0.063(11) 0.082(13) 0.067(11) -0.041(10) 0.015(8) -0.015(10)
C14 0.076(8) 0.054(7) 0.070(8) -0.017(5) 0.024(6) 0.008(5)
C15 0.088(10) 0.082(7) 0.051(7) -0.044(6) -0.001(6) -0.004(6)
C16 0.084(9) 0.094(7) 0.069(8) -0.055(6) 0.008(6) -0.008(6)
C17 0.092(10) 0.082(7) 0.078(9) -0.051(7) 0.004(7) -0.005(6)
C18 0.085(9) 0.079(7) 0.056(7) -0.049(6) 0.002(6) -0.001(6)
C19 0.079(8) 0.069(7) 0.030(6) -0.020(5) 0.035(5) -0.015(5)
C20 0.084(8) 0.069(8) 0.059(7) -0.016(6) 0.002(6) -0.007(7)
C21 0.065(10) 0.045(9) 0.046(8) -0.018(7) 0.015(7) -0.009(7)
C22 0.095(7) 0.092(9) 0.038(8) -0.029(7) 0.004(6) 0.002(6)
C23 0.102(7) 0.097(9) 0.056(10) -0.042(9) 0.010(6) 0.000(6)
C24 0.115(7) 0.056(9) 0.054(6) -0.032(6) 0.002(5) -0.013(6)
C25 0.106(11) 0.073(7) 0.076(9) -0.055(6) 0.013(7) -0.005(6)
C26 0.073(7) 0.076(10) 0.047(5) -0.034(6) 0.005(4) -0.021(6)
C27 0.105(8) 0.103(9) 0.053(8) -0.046(6) 0.000(6) 0.010(7)
C28 0.097(8) 0.063(7) 0.045(6) -0.026(5) 0.009(6) -0.022(6)
C29 0.080(8) 0.061(7) 0.073(8) -0.027(5) 0.022(6) 0.009(5)
C30 0.082(8) 0.078(7) 0.037(6) -0.016(5) 0.029(5) -0.017(6)
C31 0.093(6) 0.066(6) 0.044(7) -0.035(5) 0.018(5) -0.015(5)
C32 0.070(11) 0.098(14) 0.039(8) -0.035(9) 0.015(7) -0.011(10)
C33 0.121(7) 0.056(9) 0.060(6) -0.037(6) -0.008(5) -0.013(7)
C34 0.099(8) 0.044(6) 0.081(8) -0.033(5) 0.006(6) 0.006(5)
C35 0.108(9) 0.044(6) 0.080(9) -0.034(5) 0.007(6) 0.003(6)
C36 0.094(7) 0.075(10) 0.052(5) -0.037(6) -0.006(5) -0.021(6)
C37 0.109(8) 0.076(11) 0.055(5) -0.036(6) 0.000(5) -0.009(7)
C38 0.126(9) 0.053(9) 0.056(5) -0.035(6) -0.005(5) -0.009(7)
C39 0.087(10) 0.071(6) 0.070(8) -0.045(7) -0.003(6) 0.001(6)
C40 0.085(9) 0.098(8) 0.059(8) -0.042(6) 0.021(6) -0.007(6)
C41 0.133(17) 0.097(14) 0.089(13) -0.078(12) 0.008(11) 0.022(12)
C42 0.080(12) 0.062(11) 0.052(9) -0.030(8) -0.007(8) -0.002(9)
C43 0.045(9) 0.077(11) 0.044(8) -0.025(8) -0.002(6) 0.003(8)
C44 0.075(12) 0.108(15) 0.074(12) -0.059(12) 0.005(9) 0.001(11)
C45 0.062(10) 0.105(14) 0.038(8) -0.033(9) 0.010(7) -0.040(10)
C46 0.098(7) 0.092(9) 0.066(10) -0.051(8) 0.014(7) 0.006(6)
C47 0.15(2) 0.112(18) 0.068(13) -0.053(13) -0.013(13) 0.006(15)
C48 0.101(7) 0.085(8) 0.043(8) -0.020(6) 0.004(6) -0.024(6)
C49 0.133(17) 0.074(13) 0.056(11) -0.039(10) -0.011(10) 0.013(12)
C50 0.095(7) 0.094(9) 0.049(9) -0.035(8) 0.008(7) 0.003(6)
C51 0.103(16) 0.12(2) 0.13(2) -0.097(18) -0.011(15) -0.011(13)
C52 0.118(9) 0.120(10) 0.055(9) -0.040(7) -0.004(7) 0.024(7)
C53 0.123(19) 0.097(18) 0.109(17) -0.075(16) 0.000(15) -0.023(14)
C54 0.094(14) 0.119(16) 0.075(12) -0.069(12) 0.016(10) -0.019(12)
C55 0.079(9) 0.092(8) 0.071(9) -0.042(6) 0.012(6) -0.019(6)
C56 0.079(8) 0.083(8) 0.074(7) -0.024(6) 0.016(7) -0.005(7)
C57 0.108(9) 0.106(9) 0.045(8) -0.044(6) -0.006(7) 0.011(7)
C58 0.092(13) 0.103(14) 0.058(10) -0.054(11) 0.022(9) -0.006(11)
C59 0.094(8) 0.103(10) 0.088(12) -0.066(10) 0.014(7) 0.004(6)
C60 0.090(6) 0.077(8) 0.052(8) -0.027(5) 0.014(6) -0.015(5)
C61 0.115(17) 0.092(15) 0.056(11) -0.035(11) 0.034(11) -0.030(13)
C62 0.102(9) 0.127(11) 0.044(9) -0.036(7) -0.007(6) 0.014(7)
C63 0.070(8) 0.085(8) 0.077(7) -0.027(6) 0.017(7) -0.006(7)
C64 0.106(7) 0.054(9) 0.047(5) -0.031(6) 0.015(4) -0.010(7)
C65 0.094(7) 0.091(9) 0.047(9) -0.011(6) 0.014(6) -0.023(5)
C66 0.119(8) 0.105(13) 0.048(5) -0.040(7) 0.001(5) -0.006(8)
C67 0.117(9) 0.130(11) 0.067(10) -0.035(7) -0.004(8) 0.026(8)
C68 0.124(16) 0.162(11) 0.070(6) -0.065(7) -0.013(8) 0.001(11)
C69 0.141(18) 0.166(10) 0.069(7) -0.064(8) -0.025(9) 0.026(10)
C70 0.115(15) 0.162(12) 0.071(6) -0.063(7) -0.011(9) 0.027(11)
C71 0.090(13) 0.162(10) 0.071(7) -0.065(7) 0.011(7) 0.006(9)
C72 0.067(11) 0.161(11) 0.072(7) -0.063(8) 0.011(7) -0.007(10)
C73 0.109(9) 0.133(11) 0.064(10) -0.035(7) -0.010(8) 0.021(8)
C74 0.078(8) 0.067(7) 0.067(10) -0.029(6) 0.002(7) 0.000(5)
C75 0.053(7) 0.067(7) 0.038(8) -0.026(6) 0.017(6) 0.000(5)
C76 0.069(8) 0.076(7) 0.070(10) -0.028(6) -0.007(7) 0.002(5)
C77 0.062(8) 0.079(7) 0.042(9) -0.026(6) 0.010(6) -0.002(5)
C78 0.084(9) 0.080(7) 0.085(11) -0.033(6) -0.007(7) -0.003(5)
C79 0.081(8) 0.070(7) 0.079(10) -0.035(6) -0.001(7) -0.001(5)
C80 0.117(10) 0.122(9) 0.110(13) -0.050(7) -0.014(8) 0.004(6)
C81 0.113(10) 0.114(9) 0.109(13) -0.052(7) -0.012(8) 0.001(6)
C82 0.113(10) 0.112(9) 0.107(13) -0.047(7) -0.012(8) -0.002(6)
C83 0.116(10) 0.111(9) 0.114(13) -0.045(7) -0.017(8) -0.001(6)
C84 0.119(11) 0.117(9) 0.117(13) -0.041(7) -0.018(8) 0.002(6)
C85 0.115(10) 0.120(9) 0.111(13) -0.046(7) -0.013(8) 0.005(6)
C86 0.064(8) 0.062(10) 0.062(7) -0.025(7) -0.008(6) -0.005(7)
C87 0.066(8) 0.071(11) 0.072(8) -0.030(7) -0.013(6) 0.003(7)
C88 0.073(8) 0.073(11) 0.072(8) -0.031(7) -0.011(6) 0.007(7)
C89 0.082(8) 0.077(11) 0.075(8) -0.034(7) -0.010(6) 0.002(7)
C90 0.080(9) 0.079(11) 0.070(8) -0.035(7) -0.007(6) 0.001(7)
C91 0.082(8) 0.084(11) 0.069(8) -0.038(7) -0.013(6) 0.006(7)
C92 0.067(7) 0.053(10) 0.053(6) -0.027(6) -0.008(5) 0.005(6)
C93 0.073(7) 0.061(11) 0.058(7) -0.026(7) -0.015(5) 0.003(6)
C94 0.069(7) 0.073(11) 0.052(6) -0.031(7) -0.023(5) 0.006(6)
C95 0.061(7) 0.059(10) 0.049(6) -0.023(6) -0.019(5) -0.004(6)
C96 0.054(7) 0.035(9) 0.041(6) -0.019(6) -0.011(5) -0.009(6)
C97 0.062(7) 0.050(10) 0.053(6) -0.025(6) -0.006(5) -0.002(6)

loop_
_atom_type_symbol
_atom_type_description
_atom_type_scat_dispersion_real
_atom_type_scat_dispersion_imag
_atom_type_scat_source
Ag Ag 0.1306 4.2820 'International Tables Vol C Tables 4.2.6.8 and 6.1.1.4'
C C 0.0181 0.0091 'International Tables Vol C Tables 4.2.6.8 and 6.1.1.4'
Cl Cl 0.3639 0.7018 'International Tables Vol C Tables 4.2.6.8 and 6.1.1.4'
F F 0.0727 0.0534 'International Tables Vol C Tables 4.2.6.8 and 6.1.1.4'
Fe Fe -1.1336 3.1974 'International Tables Vol C Tables 4.2.6.8 and 6.1.1.4'
H H 0.0000 0.0000 'International Tables Vol C Tables 4.2.6.8 and 6.1.1.4'
O O 0.0492 0.0322 'International Tables Vol C Tables 4.2.6.8 and 6.1.1.4'
P P 0.2955 0.4335 'International Tables Vol C Tables 4.2.6.8 and 6.1.1.4'
Sb Sb -0.0562 5.8946 'International Tables Vol C Tables 4.2.6.8 and 6.1.1.4'

loop_
_geom_angle_atom_site_label_1
_geom_angle_atom_site_label_2
_geom_angle_atom_site_label_3
_geom_angle
_geom_angle_site_symmetry_1
_geom_angle_site_symmetry_3
_geom_angle_publ_flag
F1 Sb1 F2 91.0(10) . . ?
F1 Sb1 F3 171.3(10) . . ?
F1 Sb1 F4 88.2(10) . . ?
F1 Sb1 F6 89.2(10) . . ?
F3 Sb1 F2 93.5(9) . . ?
F3 Sb1 F4 84.4(10) . . ?
F4 Sb1 F2 88.5(10) . . ?
F5 Sb1 F1 87.1(10) . . ?
F5 Sb1 F2 178.0(10) . . ?
F5 Sb1 F3 88.3(9) . . ?
F5 Sb1 F4 90.8(11) . . ?
F5 Sb1 F6 88.6(11) . . ?
F6 Sb1 F2 92.1(11) . . ?
F6 Sb1 F3 98.2(10) . . ?
F6 Sb1 F4 177.4(10) . . ?
F7 Sb1B F8 89.1(13) . . ?
F7 Sb1B F11 87.7(12) . . ?
F9 Sb1B F7 169.7(14) . . ?
F9 Sb1B F8 80.7(14) . . ?
F9 Sb1B F11 102.4(12) . . ?
F9 Sb1B F12 87.3(12) . . ?
F10 Sb1B F7 92.6(10) . . ?
F10 Sb1B F8 89.7(11) . . ?
F10 Sb1B F9 88.8(11) . . ?
F10 Sb1B F11 93.4(12) . . ?
F10 Sb1B F12 173.1(12) . . ?
F11 Sb1B F8 175.6(13) . . ?
F12 Sb1B F7 92.3(10) . . ?
F12 Sb1B F8 95.2(12) . . ?
F12 Sb1B F11 81.9(12) . . ?
P1 Ag1 Cl1 94.16(15) . . ?
P1 Ag1 P4 107.45(14) . . ?
P3 Ag1 Cl1 105.19(15) . . ?
P3 Ag1 P1 125.00(15) . . ?
P3 Ag1 P4 112.71(15) . . ?
P4 Ag1 Cl1 110.13(14) . . ?
P2 Ag2 Cl1 120.11(13) . . ?
P2 Ag2 P5 124.5(3) . . ?
P2 Ag2 P6 126.3(3) . . ?
P5 Ag2 Cl1 115.4(3) . . ?
P6 Ag2 Cl1 110.6(3) . . ?
C2 Fe1 C24 68.2(7) . . ?
C2 Fe1 C26 107.7(6) . . ?
C2 Fe1 C33 39.0(5) . . ?
C2 Fe1 C36 116.2(7) . . ?
C2 Fe1 C37 41.1(6) . . ?
C2 Fe1 C38 68.5(6) . . ?
C2 Fe1 C64 173.0(7) . . ?
C2 Fe1 C66 148.6(8) . . ?
C10 Fe1 C2 131.1(6) . . ?
C10 Fe1 C24 119.1(7) . . ?
C10 Fe1 C26 39.6(5) . . ?
C10 Fe1 C33 168.0(6) . . ?
C10 Fe1 C36 66.8(6) . . ?
C10 Fe1 C37 110.8(7) . . ?
C10 Fe1 C38 150.0(7) . . ?
C10 Fe1 C64 42.8(5) . . ?
C10 Fe1 C66 67.0(7) . . ?
C24 Fe1 C26 149.2(7) . . ?
C24 Fe1 C33 66.7(7) . . ?
C24 Fe1 C38 39.7(6) . . ?
C26 Fe1 C33 130.1(6) . . ?
C26 Fe1 C38 169.5(7) . . ?
C36 Fe1 C24 168.7(6) . . ?
C36 Fe1 C26 41.3(6) . . ?
C36 Fe1 C33 109.5(7) . . ?
C36 Fe1 C38 130.5(7) . . ?
C36 Fe1 C64 66.2(7) . . ?
C36 Fe1 C66 40.3(6) . . ?
C37 Fe1 C24 39.6(6) . . ?
C37 Fe1 C26 116.9(6) . . ?
C37 Fe1 C33 66.2(7) . . ?
C37 Fe1 C36 150.1(6) . . ?
C37 Fe1 C38 67.2(6) . . ?
C37 Fe1 C64 133.8(8) . . ?
C37 Fe1 C66 168.9(8) . . ?
C38 Fe1 C33 41.1(6) . . ?
C64 Fe1 C24 110.8(7) . . ?
C64 Fe1 C26 69.4(5) . . ?
C64 Fe1 C33 147.6(6) . . ?
C64 Fe1 C38 115.4(6) . . ?
C64 Fe1 C66 37.2(6) . . ?
C66 Fe1 C24 130.9(6) . . ?
C66 Fe1 C26 68.9(6) . . ?
C66 Fe1 C33 118.2(7) . . ?
C66 Fe1 C38 108.9(7) . . ?
C21 Fe2 C21 180.0 2_666 . ?
C21 Fe2 C32 69.0(5) . . ?
C21 Fe2 C32 111.0(5) . 2_666 ?
C21 Fe2 C32 69.0(5) 2_666 2_666 ?
C21 Fe2 C32 111.0(5) 2_666 . ?
C21 Fe2 C49 68.2(6) . . ?
C21 Fe2 C49 111.8(6) 2_666 . ?
C21 Fe2 C49 68.2(6) 2_666 2_666 ?
C21 Fe2 C49 111.8(6) . 2_666 ?
C21 Fe2 C58 139.1(5) . 2_666 ?
C21 Fe2 C58 139.1(5) 2_666 . ?
C21 Fe2 C58 40.9(5) . . ?
C21 Fe2 C58 40.9(5) 2_666 2_666 ?
C32 Fe2 C32 180.0 . 2_666 ?
C49 Fe2 C32 40.0(6) . . ?
C49 Fe2 C32 140.0(6) . 2_666 ?
C49 Fe2 C32 40.0(6) 2_666 2_666 ?
C49 Fe2 C32 140.0(6) 2_666 . ?
C49 Fe2 C49 180.0(7) . 2_666 ?
C49 Fe2 C58 139.4(6) . 2_666 ?
C49 Fe2 C58 139.4(6) 2_666 . ?
C49 Fe2 C58 40.6(6) 2_666 2_666 ?
C49 Fe2 C58 40.6(6) . . ?
C54 Fe2 C21 41.1(5) . . ?
C54 Fe2 C21 138.9(5) 2_666 . ?
C54 Fe2 C21 138.9(5) . 2_666 ?
C54 Fe2 C21 41.1(5) 2_666 2_666 ?
C54 Fe2 C32 40.1(6) 2_666 2_666 ?
C54 Fe2 C32 40.1(6) . . ?
C54 Fe2 C32 139.9(6) . 2_666 ?
C54 Fe2 C32 139.9(6) 2_666 . ?
C54 Fe2 C49 113.1(7) 2_666 . ?
C54 Fe2 C49 66.9(7) . . ?
C54 Fe2 C49 66.9(7) 2_666 2_666 ?
C54 Fe2 C49 113.1(7) . 2_666 ?
C54 Fe2 C54 180.0 2_666 . ?
C54 Fe2 C58 68.2(7) 2_666 2_666 ?
C54 Fe2 C58 68.2(7) . . ?
C54 Fe2 C58 111.8(7) . 2_666 ?
C54 Fe2 C58 111.8(7) 2_666 . ?
C58 Fe2 C32 68.6(6) . . ?
C58 Fe2 C32 111.4(6) 2_666 . ?
C58 Fe2 C32 68.6(6) 2_666 2_666 ?
C58 Fe2 C32 111.4(6) . 2_666 ?
C58 Fe2 C58 180.0(9) . 2_666 ?
C41 Fe3 C42 40.9(2) . . ?
C41 Fe3 C43 68.4(2) . . ?
C41 Fe3 C44 68.5(2) . . ?
C41 Fe3 C45 40.93(19) . . ?
C41 Fe3 C68 109.8(5) . . ?
C41 Fe3 C69 109.2(5) . . ?
C41 Fe3 C70 136.9(5) . . ?
C42 Fe3 C43 40.48(17) . . ?
C42 Fe3 C44 68.2(2) . . ?
C42 Fe3 C68 141.7(5) . . ?
C42 Fe3 C69 115.1(5) . . ?
C42 Fe3 C70 113.8(4) . . ?
C43 Fe3 C69 146.2(5) . . ?
C44 Fe3 C43 40.33(18) . . ?
C44 Fe3 C69 172.6(5) . . ?
C45 Fe3 C42 68.6(2) . . ?
C45 Fe3 C43 68.2(2) . . ?
C45 Fe3 C44 40.60(17) . . ?
C45 Fe3 C68 106.1(4) . . ?
C45 Fe3 C69 133.1(5) . . ?
C45 Fe3 C70 173.4(5) . . ?
C68 Fe3 C43 173.4(4) . . ?
C68 Fe3 C44 133.1(5) . . ?
C68 Fe3 C69 40.2(2) . . ?
C70 Fe3 C43 117.8(4) . . ?
C70 Fe3 C44 145.8(5) . . ?
C70 Fe3 C68 68.1(3) . . ?
C70 Fe3 C69 40.3(2) . . ?
C71 Fe3 C41 177.4(5) . . ?
C71 Fe3 C42 139.4(5) . . ?
C71 Fe3 C43 113.4(4) . . ?
C71 Fe3 C44 114.1(5) . . ?
C71 Fe3 C45 141.1(5) . . ?
C71 Fe3 C68 68.7(3) . . ?
C71 Fe3 C69 68.3(3) . . ?
C71 Fe3 C70 40.8(2) . . ?
C71 Fe3 C72 41.2(2) . . ?
C72 Fe3 C41 138.8(5) . . ?
C72 Fe3 C42 176.7(4) . . ?
C72 Fe3 C43 136.7(5) . . ?
C72 Fe3 C44 108.5(4) . . ?
C72 Fe3 C45 109.2(4) . . ?
C72 Fe3 C68 40.8(2) . . ?
C72 Fe3 C69 68.3(3) . . ?
C72 Fe3 C70 68.7(3) . . ?
Ag2 Cl1 Ag1 140.09(19) . . ?
C12 P1 Ag1 116.3(6) . . ?
C12 P1 C18 100.7(7) . . ?
C18 P1 Ag1 119.2(5) . . ?
C26 P1 Ag1 108.8(6) . . ?
C26 P1 C12 107.5(7) . . ?
C26 P1 C18 103.0(7) . . ?
C3 P2 Ag2 115.8(5) . . ?
C19 P2 Ag2 111.9(5) . . ?
C19 P2 C3 100.9(7) . . ?
C21 P2 Ag2 119.2(5) . . ?
C21 P2 C3 101.5(7) . . ?
C21 P2 C19 105.4(6) . . ?
C27 P3 Ag1 110.3(5) . . ?
C27 P3 C42 104.7(6) . . ?
C27 P3 C46 108.7(9) . . ?
C42 P3 Ag1 124.3(4) . . ?
C42 P3 C46 100.4(6) . . ?
C46 P3 Ag1 107.4(6) . . ?
C28 P4 Ag1 119.2(5) . . ?
C28 P4 C37 103.0(7) . . ?
C29 P4 Ag1 112.5(5) . . ?
C29 P4 C28 103.1(7) . . ?
C29 P4 C37 105.7(8) . . ?
C37 P4 Ag1 112.1(6) . . ?
C71 P5 Ag2 109.0(7) . . ?
C71 P5 C75 105.7(10) . . ?
C75 P5 Ag2 106.2(7) . . ?
C92 P5 Ag2 117.0(8) . . ?
C92 P5 C71 113.4(10) . . ?
C92 P5 C75 104.5(11) . . ?
C71 P6 Ag2 120.4(8) . . ?
C71 P6 C83 95.5(13) . . ?
C71 P6 C86 95.0(10) . . ?
C83 P6 Ag2 124.2(10) . . ?
C86 P6 Ag2 109.4(10) . . ?
C86 P6 C83 108.1(14) . . ?
C23 C1 H1 120.3 . . ?
C23 C1 C46 119.4(17) . . ?
C46 C1 H1 120.3 . . ?
Fe1 C2 H2 126.2 . . ?
C33 C2 Fe1 73.8(9) . . ?
C33 C2 H2 126.2 . . ?
C33 C2 C37 107.5(15) . . ?
C37 C2 Fe1 69.6(10) . . ?
C37 C2 H2 126.2 . . ?
C13 C3 P2 116.5(14) . . ?
C61 C3 P2 124.2(13) . . ?
C61 C3 C13 119.3(18) . . ?
C5 C4 H4 122.9 . . ?
C5 C4 C35 114.3(16) . . ?
C35 C4 H4 122.9 . . ?
C4 C5 H5 117.4 . . ?
C4 C5 C14 125.2(19) . . ?
C14 C5 H5 117.4 . . ?
C18 C6 H6 118.8 . . ?
C25 C6 H6 118.8 . . ?
C25 C6 C18 122.5(15) . . ?
C11 C7 H7 118.4 . . ?
C11 C7 C28 123.2(16) . . ?
C28 C7 H7 118.4 . . ?
C12 C8 H8 120.4 . . ?
C12 C8 C60 119.1(15) . . ?
C60 C8 H8 120.4 . . ?
C19 C9 H9 120.2 . . ?
C55 C9 H9 120.2 . . ?
C55 C9 C19 119.7(18) . . ?
Fe1 C10 H10 125.1 . . ?
C26 C10 Fe1 72.7(8) . . ?
C26 C10 H10 125.1 . . ?
C26 C10 C64 109.9(15) . . ?
C64 C10 Fe1 69.6(8) . . ?
C64 C10 H10 125.1 . . ?
C7 C11 H11 119.1 . . ?
C7 C11 C63 121.8(17) . . ?
C63 C11 H11 119.1 . . ?
C8 C12 P1 117.9(12) . . ?
C31 C12 P1 124.0(15) . . ?
C31 C12 C8 117.5(16) . . ?
C3 C13 H13 121.5 . . ?
C53 C13 C3 116.9(17) . . ?
C53 C13 H13 121.5 . . ?
C5 C14 H14 119.7 . . ?
C5 C14 C29 120.7(18) . . ?
C29 C14 H14 119.7 . . ?
C17 C15 H15 120.0 . . ?
C17 C15 C18 120.0(14) . . ?
C18 C15 H15 120.0 . . ?
C40 C16 H16 117.7 . . ?
C55 C16 H16 117.7 . . ?
C55 C16 C40 124.5(18) . . ?
C15 C17 H17 119.8 . . ?
C15 C17 C39 120.4(16) . . ?
C39 C17 H17 119.8 . . ?
C6 C18 P1 119.0(12) . . ?
C15 C18 P1 122.9(11) . . ?
C15 C18 C6 117.8(13) . . ?
C9 C19 P2 122.3(14) . . ?
C30 C19 P2 118.5(13) . . ?
C30 C19 C9 119.2(16) . . ?
C28 C20 H20 118.6 . . ?
C28 C20 C56 122.8(16) . . ?
C56 C20 H20 118.6 . . ?
P2 C21 Fe2 129.6(9) . . ?
C54 C21 Fe2 69.1(9) . . ?
C54 C21 P2 130.2(11) . . ?
C54 C21 C58 106.6(12) . . ?
C58 C21 Fe2 70.4(9) . . ?
C58 C21 P2 123.0(10) . . ?
C23 C22 H22 120.2 . . ?
C23 C22 C50 119.5(18) . . ?
C50 C22 H22 120.2 . . ?
C1 C23 H23 119.1 . . ?
C22 C23 C1 121.9(18) . . ?
C22 C23 H23 119.1 . . ?
Fe1 C24 H24 125.7 . . ?
C37 C24 Fe1 68.9(10) . . ?
C37 C24 H24 125.3 . . ?
C37 C24 C38 109.4(17) . . ?
C38 C24 Fe1 71.6(10) . . ?
C38 C24 H24 125.3 . . ?
C6 C25 H25 120.1 . . ?
C6 C25 C39 119.7(15) . . ?
C39 C25 H25 120.1 . . ?
P1 C26 Fe1 121.7(8) . . ?
C10 C26 Fe1 67.8(8) . . ?
C10 C26 P1 122.2(12) . . ?
C10 C26 C36 103.5(13) . . ?
C36 C26 Fe1 67.9(8) . . ?
C36 C26 P1 133.8(13) . . ?
C57 C27 P3 123.4(15) . . ?
C57 C27 C62 118(2) . . ?
C62 C27 P3 118.2(16) . . ?
C7 C28 P4 122.7(12) . . ?
C20 C28 P4 122.2(12) . . ?
C20 C28 C7 115.1(16) . . ?
C14 C29 P4 121.4(14) . . ?
C34 C29 P4 124.7(15) . . ?
C34 C29 C14 113.8(16) . . ?
C19 C30 H30 118.4 . . ?
C19 C30 C40 123.3(17) . . ?
C40 C30 H30 118.4 . . ?
C12 C31 H31 116.5 . . ?
C12 C31 C65 126.9(18) . . ?
C65 C31 H31 116.5 . . ?
Fe2 C32 H32 127.7 . . ?
C49 C32 Fe2 68.8(10) . . ?
C49 C32 H32 127.3 . . ?
C54 C32 Fe2 67.7(10) . . ?
C54 C32 H32 127.3 . . ?
C54 C32 C49 105.4(13) . . ?
Fe1 C33 H33 129.5 . . ?
C2 C33 Fe1 67.3(9) . . ?
C2 C33 H33 125.6 . . ?
C2 C33 C38 108.7(17) . . ?
C38 C33 Fe1 69.2(8) . . ?
C38 C33 H33 125.6 . . ?
C29 C34 H34 117.9 . . ?
C29 C34 C35 124.1(19) . . ?
C35 C34 H34 117.9 . . ?
C4 C35 H35 119.3 . . ?
C34 C35 C4 121.5(18) . . ?
C34 C35 H35 119.3 . . ?
Fe1 C36 H36 125.1 . . ?
C26 C36 Fe1 70.8(10) . . ?
C26 C36 H36 125.3 . . ?
C66 C36 Fe1 70.3(11) . . ?
C66 C36 C26 109.3(16) . . ?
C66 C36 H36 125.3 . . ?
P4 C37 Fe1 123.6(8) . . ?
C2 C37 Fe1 69.2(10) . . ?
C2 C37 P4 122.5(12) . . ?
C24 C37 Fe1 71.5(10) . . ?
C24 C37 P4 128.4(16) . . ?
C24 C37 C2 109.1(16) . . ?
Fe1 C38 H38 125.7 . . ?
C24 C38 Fe1 68.7(8) . . ?
C24 C38 C33 105.1(15) . . ?
C24 C38 H38 127.5 . . ?
C33 C38 Fe1 69.7(8) . . ?
C33 C38 H38 127.5 . . ?
C17 C39 C25 119.2(15) . . ?
C17 C39 H39 120.4 . . ?
C25 C39 H39 120.4 . . ?
C16 C40 H40 123.4 . . ?
C30 C40 C16 113.2(18) . . ?
C30 C40 H40 123.4 . . ?
Fe3 C41 H41 125.5 . . ?
C42 C41 Fe3 70.2(4) . . ?
C42 C41 H41 126.0 . . ?
C42 C41 C45 108.0 . . ?
C45 C41 Fe3 69.9(4) . . ?
C45 C41 H41 126.0 . . ?
P3 C42 Fe3 130.8(6) . . ?
C41 C42 Fe3 68.9(4) . . ?
C41 C42 P3 128.1(7) . . ?
C41 C42 C43 108.0 . . ?
C43 C42 Fe3 70.5(4) . . ?
C43 C42 P3 123.6(7) . . ?
Fe3 C43 H43 126.9 . . ?
C42 C43 Fe3 69.0(4) . . ?
C42 C43 H43 126.0 . . ?
C44 C43 Fe3 69.7(4) . . ?
C44 C43 C42 108.0 . . ?
C44 C43 H43 126.0 . . ?
Fe3 C44 H44 126.7 . . ?
C43 C44 Fe3 70.0(4) . . ?
C43 C44 H44 126.0 . . ?
C43 C44 C45 108.0 . . ?
C45 C44 Fe3 68.9(4) . . ?
C45 C44 H44 126.0 . . ?
Fe3 C45 H45 125.8 . . ?
C41 C45 Fe3 69.2(4) . . ?
C41 C45 C44 108.0 . . ?
C41 C45 H45 126.0 . . ?
C44 C45 Fe3 70.5(4) . . ?
C44 C45 H45 126.0 . . ?
C1 C46 P3 119.7(13) . . ?
C1 C46 C59 121.3(17) . . ?
C59 C46 P3 118.9(13) . . ?
C51 C47 H47 120.6 . . ?
C61 C47 H47 120.6 . . ?
C61 C47 C51 119(2) . . ?
C60 C48 H48 117.0 . . ?
C65 C48 H48 117.0 . . ?
C65 C48 C60 126.1(18) . . ?
Fe2 C49 H49 125.8 . . ?
C32 C49 Fe2 71.2(10) . . ?
C32 C49 H49 124.7 . . ?
C32 C49 C58 110.5(14) . . ?
C58 C49 Fe2 69.9(10) . . ?
C58 C49 H49 124.7 . . ?
C22 C50 H50 119.7 . . ?
C59 C50 C22 120.6(16) . . ?
C59 C50 H50 119.7 . . ?
C47 C51 H51 119.0 . . ?
C53 C51 C47 122(2) . . ?
C53 C51 H51 119.0 . . ?
C57 C52 H52 122.4 . . ?
C67 C52 H52 122.4 . . ?
C67 C52 C57 115(2) . . ?
C13 C53 H53 119.0 . . ?
C51 C53 C13 122(2) . . ?
C51 C53 H53 119.0 . . ?
Fe2 C54 H54 124.9 . . ?
C21 C54 Fe2 69.8(9) . . ?
C21 C54 H54 124.6 . . ?
C32 C54 Fe2 72.2(10) . . ?
C32 C54 C21 110.8(14) . . ?
C32 C54 H54 124.6 . . ?
C9 C55 H55 120.0 . . ?
C16 C55 C9 120.0(19) . . ?
C16 C55 H55 120.0 . . ?
C20 C56 H56 121.2 . . ?
C63 C56 C20 117.5(17) . . ?
C63 C56 H56 121.2 . . ?
C27 C57 C52 124.2(19) . . ?
C27 C57 H57 117.9 . . ?
C52 C57 H57 117.9 . . ?
Fe2 C58 H58 126.8 . . ?
C21 C58 Fe2 68.6(9) . . ?
C21 C58 H58 126.7 . . ?
C49 C58 Fe2 69.5(10) . . ?
C49 C58 C21 106.6(14) . . ?
C49 C58 H58 126.7 . . ?
C46 C59 H59 121.4 . . ?
C50 C59 C46 117.3(16) . . ?
C50 C59 H59 121.4 . . ?
C8 C60 H60 121.9 . . ?
C48 C60 C8 116.1(18) . . ?
C48 C60 H60 121.9 . . ?
C3 C61 H61 119.6 . . ?
C47 C61 C3 120.9(17) . . ?
C47 C61 H61 119.6 . . ?
C27 C62 H62 120.6 . . ?
C73 C62 C27 119(2) . . ?
C73 C62 H62 120.6 . . ?
C11 C63 H63 120.3 . . ?
C56 C63 C11 119.5(17) . . ?
C56 C63 H63 120.3 . . ?
Fe1 C64 H64 125.7 . . ?
C10 C64 Fe1 67.6(8) . . ?
C10 C64 H64 126.5 . . ?
C66 C64 Fe1 71.8(11) . . ?
C66 C64 C10 107.1(15) . . ?
C66 C64 H64 126.5 . . ?
C31 C65 H65 122.9 . . ?
C48 C65 C31 114.2(17) . . ?
C48 C65 H65 122.9 . . ?
Fe1 C66 H66 124.9 . . ?
C36 C66 Fe1 69.3(10) . . ?
C36 C66 H66 124.9 . . ?
C64 C66 Fe1 71.0(12) . . ?
C64 C66 C36 110.2(16) . . ?
C64 C66 H66 124.9 . . ?
C52 C67 H67 120.5 . . ?
C52 C67 C73 119(2) . . ?
C73 C67 H67 120.5 . . ?
Fe3 C68 H68 126.6 . . ?
C69 C68 Fe3 70.6(5) . . ?
C69 C68 H68 126.0 . . ?
C69 C68 C72 108.0 . . ?
C72 C68 Fe3 68.3(5) . . ?
C72 C68 H68 126.0 . . ?
Fe3 C69 H69 127.4 . . ?
C68 C69 Fe3 69.2(4) . . ?
C68 C69 H69 126.0 . . ?
C70 C69 Fe3 69.0(5) . . ?
C70 C69 C68 108.0 . . ?
C70 C69 H69 126.0 . . ?
Fe3 C70 H70 126.5 . . ?
C69 C70 Fe3 70.7(5) . . ?
C69 C70 H70 126.0 . . ?
C69 C70 C71 108.0 . . ?
C71 C70 Fe3 68.4(5) . . ?
C71 C70 H70 126.0 . . ?
P5 C71 Fe3 122.4(8) . . ?
P6 C71 Fe3 138.9(9) . . ?
C70 C71 Fe3 70.8(5) . . ?
C70 C71 P5 128.1(9) . . ?
C70 C71 P6 118.2(10) . . ?
C72 C71 Fe3 69.5(5) . . ?
C72 C71 P5 123.8(9) . . ?
C72 C71 P6 131.4(10) . . ?
C72 C71 C70 108.0 . . ?
Fe3 C72 H72 125.3 . . ?
C68 C72 Fe3 70.9(5) . . ?
C68 C72 H72 126.0 . . ?
C71 C72 Fe3 69.3(5) . . ?
C71 C72 C68 108.0 . . ?
C71 C72 H72 126.0 . . ?
C62 C73 C67 125(2) . . ?
C62 C73 H73 117.7 . . ?
C67 C73 H73 117.7 . . ?
C75 C74 H74 120.0 . . ?
C75 C74 C79 120.0 . . ?
C79 C74 H74 120.0 . . ?
C74 C75 P5 118.1(12) . . ?
C76 C75 P5 121.7(12) . . ?
C76 C75 C74 120.0 . . ?
C75 C76 H76 120.0 . . ?
C75 C76 C77 120.0 . . ?
C77 C76 H76 120.0 . . ?
C76 C77 H77 120.0 . . ?
C78 C77 C76 120.0 . . ?
C78 C77 H77 120.0 . . ?
C77 C78 H78 120.0 . . ?
C77 C78 C79 120.0 . . ?
C79 C78 H78 120.0 . . ?
C74 C79 H79 120.0 . . ?
C78 C79 C74 120.0 . . ?
C78 C79 H79 120.0 . . ?
C81 C80 H80 120.0 . . ?
C81 C80 C85 120.0 . . ?
C85 C80 H80 120.0 . . ?
C80 C81 H81 120.0 . . ?
C80 C81 C82 120.0 . . ?
C82 C81 H81 120.0 . . ?
C81 C82 H82 120.0 . . ?
C83 C82 C81 120.0 . . ?
C83 C82 H82 120.0 . . ?
C82 C83 P6 110.1(19) . . ?
C84 C83 P6 129.9(19) . . ?
C84 C83 C82 120.0 . . ?
C83 C84 H84 120.0 . . ?
C85 C84 C83 120.0 . . ?
C85 C84 H84 120.0 . . ?
C80 C85 H85 120.0 . . ?
C84 C85 C80 120.0 . . ?
C84 C85 H85 120.0 . . ?
C87 C86 P6 115.5(13) . . ?
C87 C86 C91 120.0 . . ?
C91 C86 P6 124.5(13) . . ?
C86 C87 H87 120.0 . . ?
C86 C87 C88 120.0 . . ?
C88 C87 H87 120.0 . . ?
C87 C88 H88 120.0 . . ?
C89 C88 C87 120.0 . . ?
C89 C88 H88 120.0 . . ?
C88 C89 H89 120.0 . . ?
C88 C89 C90 120.0 . . ?
C90 C89 H89 120.0 . . ?
C89 C90 H90 120.0 . . ?
C91 C90 C89 120.0 . . ?
C91 C90 H90 120.0 . . ?
C86 C91 H91 120.0 . . ?
C90 C91 C86 120.0 . . ?
C90 C91 H91 120.0 . . ?
C93 C92 P5 124.9(11) . . ?
C93 C92 C97 120.0 . . ?
C97 C92 P5 114.6(11) . . ?
C92 C93 H93 120.0 . . ?
C94 C93 C92 120.0 . . ?
C94 C93 H93 120.0 . . ?
C93 C94 H94 120.0 . . ?
C93 C94 C95 120.0 . . ?
C95 C94 H94 120.0 . . ?
C94 C95 H95 120.0 . . ?
C94 C95 C96 120.0 . . ?
C96 C95 H95 120.0 . . ?
C95 C96 H96 120.0 . . ?
C97 C96 C95 120.0 . . ?
C97 C96 H96 120.0 . . ?
C92 C97 H97 120.0 . . ?
C96 C97 C92 120.0 . . ?
C96 C97 H97 120.0 . . ?

loop_
_geom_bond_atom_site_label_1
_geom_bond_atom_site_label_2
_geom_bond_distance
_geom_bond_site_symmetry_2
_geom_bond_publ_flag
Sb1 F1 1.839(14) . ?
Sb1 F2 1.96(2) . ?
Sb1 F3 1.866(18) . ?
Sb1 F4 1.93(3) . ?
Sb1 F5 1.81(2) . ?
Sb1 F6 1.84(2) . ?
Sb1B F7 1.827(15) . ?
Sb1B F8 1.922(18) . ?
Sb1B F9 1.795(16) . ?
Sb1B F10 1.792(14) . ?
Sb1B F11 1.901(17) . ?
Sb1B F12 1.825(16) . ?
Ag1 Cl1 2.650(4) . ?
Ag1 P1 2.400(5) . ?
Ag1 P3 2.374(4) . ?
Ag1 P4 2.483(4) . ?
Ag2 Cl1 2.507(4) . ?
Ag2 P2 2.417(5) . ?
Ag2 P5 2.468(13) . ?
Ag2 P6 2.447(14) . ?
Fe1 C2 1.977(15) . ?
Fe1 C10 1.972(12) . ?
Fe1 C24 2.014(16) . ?
Fe1 C26 2.034(14) . ?
Fe1 C33 2.059(15) . ?
Fe1 C36 1.995(17) . ?
Fe1 C37 1.982(18) . ?
Fe1 C38 2.052(13) . ?
Fe1 C64 1.999(15) . ?
Fe1 C66 2.008(19) . ?
Fe2 C21 2.046(14) 2_666 ?
Fe2 C21 2.046(14) . ?
Fe2 C32 2.095(16) . ?
Fe2 C32 2.095(16) 2_666 ?
Fe2 C49 2.064(18) 2_666 ?
Fe2 C49 2.064(18) . ?
Fe2 C54 2.036(19) . ?
Fe2 C54 2.036(19) 2_666 ?
Fe2 C58 2.070(17) . ?
Fe2 C58 2.070(17) 2_666 ?
Fe3 C41 2.026(11) . ?
Fe3 C42 2.043(10) . ?
Fe3 C43 2.062(10) . ?
Fe3 C44 2.057(10) . ?
Fe3 C45 2.035(9) . ?
Fe3 C68 2.055(12) . ?
Fe3 C69 2.073(13) . ?
Fe3 C70 2.051(12) . ?
Fe3 C71 2.019(13) . ?
Fe3 C72 2.021(12) . ?
P1 C12 1.827(16) . ?
P1 C18 1.836(15) . ?
P1 C26 1.801(14) . ?
P2 C3 1.820(19) . ?
P2 C19 1.814(16) . ?
P2 C21 1.787(13) . ?
P3 C27 1.80(2) . ?
P3 C42 1.822(7) . ?
P3 C46 1.831(18) . ?
P4 C28 1.800(17) . ?
P4 C29 1.794(17) . ?
P4 C37 1.886(17) . ?
P5 C71 1.930(14) . ?
P5 C75 1.945(19) . ?
P5 C92 1.799(9) . ?
P6 C71 1.671(14) . ?
P6 C83 1.84(2) . ?
P6 C86 1.800(9) . ?
C1 H1 0.9500 . ?
C1 C23 1.37(2) . ?
C1 C46 1.37(2) . ?
C2 H2 1.0000 . ?
C2 C33 1.348(19) . ?
C2 C37 1.39(2) . ?
C3 C13 1.426(19) . ?
C3 C61 1.38(2) . ?
C4 H4 0.9500 . ?
C4 C5 1.33(2) . ?
C4 C35 1.42(2) . ?
C5 H5 0.9500 . ?
C5 C14 1.341(19) . ?
C6 H6 0.9500 . ?
C6 C18 1.396(17) . ?
C6 C25 1.322(19) . ?
C7 H7 0.9500 . ?
C7 C11 1.302(19) . ?
C7 C28 1.398(19) . ?
C8 H8 0.9500 . ?
C8 C12 1.38(2) . ?
C8 C60 1.48(2) . ?
C9 H9 0.9500 . ?
C9 C19 1.396(19) . ?
C9 C55 1.35(2) . ?
C10 H10 1.0000 . ?
C10 C26 1.357(19) . ?
C10 C64 1.449(17) . ?
C11 H11 0.9500 . ?
C11 C63 1.41(2) . ?
C12 C31 1.337(18) . ?
C13 H13 0.9500 . ?
C13 C53 1.39(3) . ?
C14 H14 0.9500 . ?
C14 C29 1.46(2) . ?
C15 H15 0.9500 . ?
C15 C17 1.37(2) . ?
C15 C18 1.373(19) . ?
C16 H16 0.9500 . ?
C16 C40 1.41(2) . ?
C16 C55 1.33(2) . ?
C17 H17 0.9500 . ?
C17 C39 1.378(19) . ?
C19 C30 1.35(2) . ?
C20 H20 0.9500 . ?
C20 C28 1.38(2) . ?
C20 C56 1.45(2) . ?
C21 C54 1.433(18) . ?
C21 C58 1.44(2) . ?
C22 H22 0.9500 . ?
C22 C23 1.32(2) . ?
C22 C50 1.43(2) . ?
C23 H23 0.9500 . ?
C24 H24 0.9500 . ?
C24 C37 1.355(19) . ?
C24 C38 1.38(2) . ?
C25 H25 0.9500 . ?
C25 C39 1.39(2) . ?
C26 C36 1.423(19) . ?
C27 C57 1.35(2) . ?
C27 C62 1.38(2) . ?
C29 C34 1.33(2) . ?
C30 H30 0.9500 . ?
C30 C40 1.40(2) . ?
C31 H31 0.9500 . ?
C31 C65 1.40(2) . ?
C32 H32 0.9500 . ?
C32 C49 1.42(2) . ?
C32 C54 1.416(19) . ?
C33 H33 0.9500 . ?
C33 C38 1.44(2) . ?
C34 H34 0.9500 . ?
C34 C35 1.374(19) . ?
C35 H35 0.9500 . ?
C36 H36 0.9500 . ?
C36 C66 1.38(2) . ?
C38 H38 0.9500 . ?
C39 H39 0.9500 . ?
C40 H40 0.9500 . ?
C41 H41 0.9500 . ?
C41 C42 1.4200 . ?
C41 C45 1.4200 . ?
C42 C43 1.4200 . ?
C43 H43 0.9500 . ?
C43 C44 1.4200 . ?
C44 H44 0.9500 . ?
C44 C45 1.4200 . ?
C45 H45 0.9500 . ?
C46 C59 1.40(2) . ?
C47 H47 0.9500 . ?
C47 C51 1.38(2) . ?
C47 C61 1.36(3) . ?
C48 H48 0.9500 . ?
C48 C60 1.37(2) . ?
C48 C65 1.34(2) . ?
C49 H49 0.9500 . ?
C49 C58 1.434(19) . ?
C50 H50 0.9500 . ?
C50 C59 1.37(2) . ?
C51 H51 0.9500 . ?
C51 C53 1.30(3) . ?
C52 H52 0.9500 . ?
C52 C57 1.45(2) . ?
C52 C67 1.36(2) . ?
C53 H53 0.9500 . ?
C54 H54 0.9500 . ?
C55 H55 0.9500 . ?
C56 H56 0.9500 . ?
C56 C63 1.33(2) . ?
C57 H57 0.9500 . ?
C58 H58 0.9500 . ?
C59 H59 0.9500 . ?
C60 H60 0.9500 . ?
C61 H61 0.9500 . ?
C62 H62 0.9500 . ?
C62 C73 1.33(2) . ?
C63 H63 0.9500 . ?
C64 H64 0.9500 . ?
C64 C66 1.28(2) . ?
C65 H65 0.9500 . ?
C66 H66 1.0000 . ?
C67 H67 0.9500 . ?
C67 C73 1.41(3) . ?
C68 H68 0.9500 . ?
C68 C69 1.4200 . ?
C68 C72 1.4200 . ?
C69 H69 0.9500 . ?
C69 C70 1.4200 . ?
C70 H70 0.9500 . ?
C70 C71 1.4200 . ?
C71 C72 1.4200 . ?
C72 H72 0.9500 . ?
C73 H73 0.9500 . ?
C74 H74 0.9500 . ?
C74 C75 1.3900 . ?
C74 C79 1.3900 . ?
C75 C76 1.3900 . ?
C76 H76 0.9500 . ?
C76 C77 1.3900 . ?
C77 H77 0.9500 . ?
C77 C78 1.3900 . ?
C78 H78 0.9500 . ?
C78 C79 1.3900 . ?
C79 H79 0.9500 . ?
C80 H80 0.9500 . ?
C80 C81 1.3900 . ?
C80 C85 1.3900 . ?
C81 H81 0.9500 . ?
C81 C82 1.3900 . ?
C82 H82 0.9500 . ?
C82 C83 1.3900 . ?
C83 C84 1.3900 . ?
C84 H84 0.9500 . ?
C84 C85 1.3900 . ?
C85 H85 0.9500 . ?
C86 C87 1.3900 . ?
C86 C91 1.3900 . ?
C87 H87 0.9500 . ?
C87 C88 1.3900 . ?
C88 H88 0.9500 . ?
C88 C89 1.3900 . ?
C89 H89 0.9500 . ?
C89 C90 1.3900 . ?
C90 H90 0.9500 . ?
C90 C91 1.3900 . ?
C91 H91 0.9500 . ?
C92 C93 1.3900 . ?
C92 C97 1.3900 . ?
C93 H93 0.9500 . ?
C93 C94 1.3900 . ?
C94 H94 0.9500 . ?
C94 C95 1.3900 . ?
C95 H95 0.9500 . ?
C95 C96 1.3900 . ?
C96 H96 0.9500 . ?
C96 C97 1.3900 . ?
C97 H97 0.9500 . ?

loop_
_geom_torsion_atom_site_label_1
_geom_torsion_atom_site_label_2
_geom_torsion_atom_site_label_3
_geom_torsion_atom_site_label_4
_geom_torsion
_geom_torsion_site_symmetry_1
_geom_torsion_site_symmetry_2
_geom_torsion_site_symmetry_3
_geom_torsion_site_symmetry_4
_geom_torsion_publ_flag
Ag1 P1 C12 C8 175.3(9) . . . . ?
Ag1 P1 C12 C31 4.4(12) . . . . ?
Ag1 P1 C18 C6 -77.1(14) . . . . ?
Ag1 P1 C18 C15 96.9(14) . . . . ?
Ag1 P1 C26 Fe1 56.5(10) . . . . ?
Ag1 P1 C26 C10 -25.7(13) . . . . ?
Ag1 P1 C26 C36 145.3(14) . . . . ?
Ag1 P3 C27 C57 -141.6(12) . . . . ?
Ag1 P3 C27 C62 36.2(14) . . . . ?
Ag1 P3 C42 Fe3 -74.5(9) . . . . ?
Ag1 P3 C42 C41 -168.7(5) . . . . ?
Ag1 P3 C42 C43 18.0(10) . . . . ?
Ag1 P3 C46 C1 74.3(16) . . . . ?
Ag1 P3 C46 C59 -102.8(14) . . . . ?
Ag1 P4 C28 C7 -6.6(16) . . . . ?
Ag1 P4 C28 C20 172.4(11) . . . . ?
Ag1 P4 C29 C14 97.5(12) . . . . ?
Ag1 P4 C29 C34 -82.7(14) . . . . ?
Ag1 P4 C37 Fe1 34.5(12) . . . . ?
Ag1 P4 C37 C2 -50.8(14) . . . . ?
Ag1 P4 C37 C24 126.8(14) . . . . ?
Ag2 P2 C3 C13 41.6(11) . . . . ?
Ag2 P2 C3 C61 -135.6(12) . . . . ?
Ag2 P2 C19 C9 -154.6(10) . . . . ?
Ag2 P2 C19 C30 23.7(12) . . . . ?
Ag2 P2 C21 Fe2 -51.9(11) . . . . ?
Ag2 P2 C21 C54 -147.2(14) . . . . ?
Ag2 P2 C21 C58 39.2(16) . . . . ?
Ag2 P5 C92 C93 21.2(15) . . . . ?
Ag2 P5 C92 C97 -167.1(8) . . . . ?
Ag2 P6 C71 Fe3 -57.4(15) . . . . ?
Ag2 P6 C71 C70 35.2(13) . . . . ?
Ag2 P6 C71 C72 -164.9(8) . . . . ?
Ag2 P6 C83 C82 77.9(16) . . . . ?
Ag2 P6 C83 C84 -100.5(19) . . . . ?
Ag2 P6 C86 C87 20.3(14) . . . . ?
Ag2 P6 C86 C91 -160.5(12) . . . . ?
Fe1 C2 C33 C38 56.7(10) . . . . ?
Fe1 C2 C37 P4 117.4(12) . . . . ?
Fe1 C2 C37 C24 -60.6(11) . . . . ?
Fe1 C10 C26 P1 114.4(11) . . . . ?
Fe1 C10 C26 C36 -58.9(10) . . . . ?
Fe1 C10 C64 C66 61.3(13) . . . . ?
Fe1 C24 C37 P4 -118.6(14) . . . . ?
Fe1 C24 C37 C2 59.2(11) . . . . ?
Fe1 C24 C38 C33 -60.6(10) . . . . ?
Fe1 C26 C36 C66 -60.0(12) . . . . ?
Fe1 C33 C38 C24 60.0(10) . . . . ?
Fe1 C36 C66 C64 -59.4(14) . . . . ?
Fe1 C64 C66 C36 58.4(13) . . . . ?
Fe2 C21 C54 C32 60.8(14) . . . . ?
Fe2 C21 C58 C49 -59.3(12) . . . . ?
Fe2 C32 C49 C58 59.0(13) . . . . ?
Fe2 C32 C54 C21 -59.4(13) . . . . ?
Fe2 C49 C58 C21 58.8(12) . . . . ?
Fe3 C41 C42 P3 126.0(8) . . . . ?
Fe3 C41 C42 C43 -59.9(4) . . . . ?
Fe3 C41 C45 C44 60.1(4) . . . . ?
Fe3 C42 C43 C44 -58.9(3) . . . . ?
Fe3 C43 C44 C45 -58.6(4) . . . . ?
Fe3 C44 C45 C41 -59.3(4) . . . . ?
Fe3 C68 C69 C70 58.3(5) . . . . ?
Fe3 C68 C72 C71 -59.7(5) . . . . ?
Fe3 C69 C70 C71 58.3(4) . . . . ?
Fe3 C70 C71 P5 -116.7(11) . . . . ?
Fe3 C70 C71 P6 -135.9(11) . . . . ?
Fe3 C70 C71 C72 59.8(5) . . . . ?
Fe3 C71 C72 C68 60.6(5) . . . . ?
P1 C12 C31 C65 173.9(11) . . . . ?
P1 C26 C36 Fe1 -113.4(14) . . . . ?
P1 C26 C36 C66 -173.4(13) . . . . ?
P2 C3 C13 C53 179.6(12) . . . . ?
P2 C3 C61 C47 179.4(15) . . . . ?
P2 C19 C30 C40 179.5(10) . . . . ?
P2 C21 C54 Fe2 124.8(15) . . . . ?
P2 C21 C54 C32 -174.4(14) . . . . ?
P2 C21 C58 Fe2 -125.2(12) . . . . ?
P2 C21 C58 C49 175.5(12) . . . . ?
P3 C27 C57 C52 178.5(13) . . . . ?
P3 C27 C62 C73 -179.5(15) . . . . ?
P3 C42 C43 Fe3 -126.7(8) . . . . ?
P3 C42 C43 C44 174.4(9) . . . . ?
P3 C46 C59 C50 174.9(14) . . . . ?
P4 C29 C34 C35 174.3(11) . . . . ?
P5 C71 C72 Fe3 116.0(10) . . . . ?
P5 C71 C72 C68 176.7(13) . . . . ?
P5 C75 C76 C77 -175.6(14) . . . . ?
P5 C92 C93 C94 171.3(17) . . . . ?
P5 C92 C97 C96 -172.1(15) . . . . ?
P6 C71 C72 Fe3 138.0(13) . . . . ?
P6 C71 C72 C68 -161.4(15) . . . . ?
P6 C83 C84 C85 178(2) . . . . ?
P6 C86 C87 C88 179.3(16) . . . . ?
P6 C86 C91 C90 -179.2(18) . . . . ?
C1 C46 C59 C50 -2(3) . . . . ?
C2 C33 C38 Fe1 -55.6(10) . . . . ?
C2 C33 C38 C24 4.4(16) . . . . ?
C3 P2 C19 C9 -30.9(12) . . . . ?
C3 P2 C19 C30 147.4(11) . . . . ?
C3 P2 C21 Fe2 179.6(8) . . . . ?
C3 P2 C21 C54 84.3(17) . . . . ?
C3 P2 C21 C58 -89.3(15) . . . . ?
C3 C13 C53 C51 1(3) . . . . ?
C4 C5 C14 C29 -3(2) . . . . ?
C5 C4 C35 C34 3(2) . . . . ?
C5 C14 C29 P4 -173.3(11) . . . . ?
C5 C14 C29 C34 7(2) . . . . ?
C6 C25 C39 C17 -3(3) . . . . ?
C7 C11 C63 C56 -3(3) . . . . ?
C8 C12 C31 C65 3(2) . . . . ?
C9 C19 C30 C40 -2(2) . . . . ?
C10 C26 C36 Fe1 58.8(10) . . . . ?
C10 C26 C36 C66 -1.2(17) . . . . ?
C10 C64 C66 Fe1 -58.6(10) . . . . ?
C10 C64 C66 C36 0(2) . . . . ?
C11 C7 C28 P4 -179.3(13) . . . . ?
C11 C7 C28 C20 2(2) . . . . ?
C12 P1 C18 C6 51.4(14) . . . . ?
C12 P1 C18 C15 -134.6(15) . . . . ?
C12 P1 C26 Fe1 -70.2(11) . . . . ?
C12 P1 C26 C10 -152.4(12) . . . . ?
C12 P1 C26 C36 18.6(18) . . . . ?
C12 C8 C60 C48 0.3(19) . . . . ?
C12 C31 C65 C48 -2(2) . . . . ?
C13 C3 C61 C47 2(3) . . . . ?
C14 C29 C34 C35 -6(2) . . . . ?
C15 C17 C39 C25 1(3) . . . . ?
C17 C15 C18 P1 179.5(13) . . . . ?
C17 C15 C18 C6 -6(3) . . . . ?
C18 P1 C12 C8 44.9(12) . . . . ?
C18 P1 C12 C31 -126.0(11) . . . . ?
C18 P1 C26 Fe1 -176.1(9) . . . . ?
C18 P1 C26 C10 101.7(13) . . . . ?
C18 P1 C26 C36 -87.3(16) . . . . ?
C18 C6 C25 C39 1(3) . . . . ?
C18 C15 C17 C39 4(3) . . . . ?
C19 P2 C3 C13 -79.4(11) . . . . ?
C19 P2 C3 C61 103.4(13) . . . . ?
C19 P2 C21 Fe2 74.8(11) . . . . ?
C19 P2 C21 C54 -20.5(18) . . . . ?
C19 P2 C21 C58 165.8(14) . . . . ?
C19 C9 C55 C16 0(2) . . . . ?
C19 C30 C40 C16 5(2) . . . . ?
C20 C56 C63 C11 5(3) . . . . ?
C21 P2 C3 C13 172.2(10) . . . . ?
C21 P2 C3 C61 -4.9(14) . . . . ?
C21 P2 C19 C9 74.4(13) . . . . ?
C21 P2 C19 C30 -107.4(12) . . . . ?
C22 C50 C59 C46 0(3) . . . . ?
C23 C1 C46 P3 -173.0(13) . . . . ?
C23 C1 C46 C59 4(3) . . . . ?
C23 C22 C50 C59 -1(3) . . . . ?
C25 C6 C18 P1 178.5(14) . . . . ?
C25 C6 C18 C15 4(3) . . . . ?
C26 P1 C12 C8 -62.6(12) . . . . ?
C26 P1 C12 C31 126.5(11) . . . . ?
C26 P1 C18 C6 162.3(13) . . . . ?
C26 P1 C18 C15 -23.7(16) . . . . ?
C26 C10 C64 Fe1 -61.8(10) . . . . ?
C26 C10 C64 C66 -0.5(18) . . . . ?
C26 C36 C66 Fe1 60.3(11) . . . . ?
C26 C36 C66 C64 1(2) . . . . ?
C27 P3 C42 Fe3 53.3(10) . . . . ?
C27 P3 C42 C41 -40.9(10) . . . . ?
C27 P3 C42 C43 145.9(9) . . . . ?
C27 P3 C46 C1 -45.1(17) . . . . ?
C27 P3 C46 C59 137.8(14) . . . . ?
C27 C62 C73 C67 0(3) . . . . ?
C28 P4 C29 C14 -132.9(12) . . . . ?
C28 P4 C29 C34 46.9(15) . . . . ?
C28 P4 C37 Fe1 -94.7(11) . . . . ?
C28 P4 C37 C2 180.0(13) . . . . ?
C28 P4 C37 C24 -2.5(17) . . . . ?
C28 C7 C11 C63 0(3) . . . . ?
C28 C20 C56 C63 -4(3) . . . . ?
C29 P4 C28 C7 -132.0(14) . . . . ?
C29 P4 C28 C20 46.9(16) . . . . ?
C29 P4 C37 Fe1 157.4(10) . . . . ?
C29 P4 C37 C2 72.1(14) . . . . ?
C29 P4 C37 C24 -110.4(15) . . . . ?
C29 C34 C35 C4 1(2) . . . . ?
C32 C49 C58 Fe2 -59.7(13) . . . . ?
C32 C49 C58 C21 -1(2) . . . . ?
C33 C2 C37 Fe1 64.6(10) . . . . ?
C33 C2 C37 P4 -178.1(11) . . . . ?
C33 C2 C37 C24 4.0(18) . . . . ?
C35 C4 C5 C14 -1(2) . . . . ?
C37 P4 C28 C7 118.2(14) . . . . ?
C37 P4 C28 C20 -62.9(15) . . . . ?
C37 P4 C29 C14 -25.1(14) . . . . ?
C37 P4 C29 C34 154.7(14) . . . . ?
C37 C2 C33 Fe1 -61.9(11) . . . . ?
C37 C2 C33 C38 -5.1(17) . . . . ?
C37 C24 C38 Fe1 58.8(11) . . . . ?
C37 C24 C38 C33 -1.9(17) . . . . ?
C38 C24 C37 Fe1 -60.4(11) . . . . ?
C38 C24 C37 P4 -179.0(12) . . . . ?
C38 C24 C37 C2 -1.2(18) . . . . ?
C40 C16 C55 C9 3(3) . . . . ?
C41 C42 C43 Fe3 58.9(3) . . . . ?
C41 C42 C43 C44 0.0 . . . . ?
C42 P3 C27 C57 82.5(15) . . . . ?
C42 P3 C27 C62 -99.7(13) . . . . ?
C42 P3 C46 C1 -154.6(14) . . . . ?
C42 P3 C46 C59 28.3(16) . . . . ?
C42 C41 C45 Fe3 -60.1(4) . . . . ?
C42 C41 C45 C44 0.0 . . . . ?
C42 C43 C44 Fe3 58.6(4) . . . . ?
C42 C43 C44 C45 0.0 . . . . ?
C43 C44 C45 Fe3 59.3(4) . . . . ?
C43 C44 C45 C41 0.0 . . . . ?
C45 C41 C42 Fe3 59.9(4) . . . . ?
C45 C41 C42 P3 -174.1(10) . . . . ?
C45 C41 C42 C43 0.0 . . . . ?
C46 P3 C27 C57 -24.1(16) . . . . ?
C46 P3 C27 C62 153.7(13) . . . . ?
C46 P3 C42 Fe3 166.0(9) . . . . ?
C46 P3 C42 C41 71.8(9) . . . . ?
C46 P3 C42 C43 -101.5(9) . . . . ?
C46 C1 C23 C22 -4(3) . . . . ?
C47 C51 C53 C13 1(3) . . . . ?
C49 C32 C54 Fe2 58.8(12) . . . . ?
C49 C32 C54 C21 -1(2) . . . . ?
C50 C22 C23 C1 3(3) . . . . ?
C51 C47 C61 C3 0(3) . . . . ?
C52 C67 C73 C62 2(3) . . . . ?
C54 C21 C58 Fe2 59.9(12) . . . . ?
C54 C21 C58 C49 1(2) . . . . ?
C54 C32 C49 Fe2 -58.1(13) . . . . ?
C54 C32 C49 C58 1(2) . . . . ?
C55 C9 C19 P2 177.9(11) . . . . ?
C55 C9 C19 C30 0(2) . . . . ?
C55 C16 C40 C30 -5(2) . . . . ?
C56 C20 C28 P4 -178.6(12) . . . . ?
C56 C20 C28 C7 0(2) . . . . ?
C57 C27 C62 C73 -2(3) . . . . ?
C57 C52 C67 C73 -3(3) . . . . ?
C58 C21 C54 Fe2 -60.8(12) . . . . ?
C58 C21 C54 C32 0(2) . . . . ?
C60 C8 C12 P1 -173.3(9) . . . . ?
C60 C8 C12 C31 -1.8(19) . . . . ?
C60 C48 C65 C31 1(3) . . . . ?
C61 C3 C13 C53 -3(2) . . . . ?
C61 C47 C51 C53 -2(3) . . . . ?
C62 C27 C57 C52 1(2) . . . . ?
C64 C10 C26 Fe1 59.9(9) . . . . ?
C64 C10 C26 P1 174.4(10) . . . . ?
C64 C10 C26 C36 1.0(16) . . . . ?
C65 C48 C60 C8 0(2) . . . . ?
C67 C52 C57 C27 2(3) . . . . ?
C68 C69 C70 Fe3 -58.3(4) . . . . ?
C68 C69 C70 C71 0.0 . . . . ?
C69 C68 C72 Fe3 59.7(5) . . . . ?
C69 C68 C72 C71 0.0 . . . . ?
C69 C70 C71 Fe3 -59.8(5) . . . . ?
C69 C70 C71 P5 -176.5(13) . . . . ?
C69 C70 C71 P6 164.2(13) . . . . ?
C69 C70 C71 C72 0.0 . . . . ?
C70 C71 C72 Fe3 -60.6(5) . . . . ?
C70 C71 C72 C68 0.0 . . . . ?
C71 P5 C92 C93 -107.0(13) . . . . ?
C71 P5 C92 C97 64.7(14) . . . . ?
C71 P6 C83 C82 -149.3(13) . . . . ?
C71 P6 C83 C84 32.3(19) . . . . ?
C71 P6 C86 C87 -104.4(13) . . . . ?
C71 P6 C86 C91 74.8(16) . . . . ?
C72 C68 C69 Fe3 -58.3(5) . . . . ?
C72 C68 C69 C70 0.0 . . . . ?
C74 C75 C76 C77 0.0 . . . . ?
C75 P5 C92 C93 138.3(12) . . . . ?
C75 P5 C92 C97 -50.0(13) . . . . ?
C75 C74 C79 C78 0.0 . . . . ?
C75 C76 C77 C78 0.0 . . . . ?
C76 C77 C78 C79 0.0 . . . . ?
C77 C78 C79 C74 0.0 . . . . ?
C79 C74 C75 P5 175.7(13) . . . . ?
C79 C74 C75 C76 0.0 . . . . ?
C80 C81 C82 C83 0.0 . . . . ?
C81 C80 C85 C84 0.0 . . . . ?
C81 C82 C83 P6 -178.6(19) . . . . ?
C81 C82 C83 C84 0.0 . . . . ?
C82 C83 C84 C85 0.0 . . . . ?
C83 P6 C71 Fe3 167.2(14) . . . . ?
C83 P6 C71 C70 -100.1(13) . . . . ?
C83 P6 C71 C72 59.7(15) . . . . ?
C83 P6 C86 C87 158.2(14) . . . . ?
C83 P6 C86 C91 -23(2) . . . . ?
C83 C84 C85 C80 0.0 . . . . ?
C85 C80 C81 C82 0.0 . . . . ?
C86 P6 C71 Fe3 58.5(16) . . . . ?
C86 P6 C71 C70 151.1(11) . . . . ?
C86 P6 C71 C72 -49.0(15) . . . . ?
C86 P6 C83 C82 -52.2(17) . . . . ?
C86 P6 C83 C84 129.4(18) . . . . ?
C86 C87 C88 C89 0.0 . . . . ?
C87 C86 C91 C90 0.0 . . . . ?
C87 C88 C89 C90 0.0 . . . . ?
C88 C89 C90 C91 0.0 . . . . ?
C89 C90 C91 C86 0.0 . . . . ?
C91 C86 C87 C88 0.0 . . . . ?
C92 C93 C94 C95 0.0 . . . . ?
C93 C92 C97 C96 0.0 . . . . ?
C93 C94 C95 C96 0.0 . . . . ?
C94 C95 C96 C97 0.0 . . . . ?
C95 C96 C97 C92 0.0 . . . . ?
C97 C92 C93 C94 0.0 . . . . ?

loop_
_smtbx_masks_void_nr
_smtbx_masks_void_average_x
_smtbx_masks_void_average_y
_smtbx_masks_void_average_z
_smtbx_masks_void_volume
_smtbx_masks_void_count_electrons
_smtbx_masks_void_content
1 -0.485 0.000 0.985 983.7 186.3 '4.5 CH3CH2OCH2CH3'
